data_4134295
loop_
_publ_author_name
'Gropp, Cornelius'
'Fischer, Stefan'
'Husch, Tamara'
'Trapp, Nils'
'Carreira, Erick M.'
'Diederich, Fran\,cois'

_publ_section_title
;
 Molecular Recognition and Cocrystallization of Methylated and Halogenated
 Fragments of Danicalipin A by Enantiopure Alleno-Acetylenic Cage
 Receptors.
;
_journal_issue 10
_journal_name_full 'Journal of the American Chemical Society'
_journal_page_first 4749
_journal_page_last 4755
_journal_paper_doi 10.1021/jacs.9b13217
_journal_volume 142
_journal_year 2020
_chemical_absolute_configuration ad
_chemical_formula_moiety 'C128 H168 O12, C6 H14 O'
_chemical_formula_sum 'C134 H182 O13'
_chemical_formula_weight 2000.79
_space_group_crystal_system orthorhombic
_space_group_IT_number 19
_space_group_name_Hall 'P 2ac 2ab'
_space_group_name_H-M_alt 'P 21 21 21'
_atom_sites_solution_hydrogens mixed
_atom_sites_solution_primary dual
_audit_creation_date 2018-01-16
_audit_creation_method
;
Olex2 1.2
(compiled 2017.08.10 svn.r3458 for OlexSys, GUI svn.r5381)
;
_cell_angle_alpha 90
_cell_angle_beta 90
_cell_angle_gamma 90
_cell_formula_units_Z 4
_cell_length_a 15.41030(10)
_cell_length_b 18.60230(10)
_cell_length_c 44.9029(2)
_cell_measurement_reflns_used 180597
_cell_measurement_temperature 100.0(1)
_cell_measurement_theta_max 79.4710
_cell_measurement_theta_min 3.4360
_cell_volume 12872.18(12)
_computing_cell_refinement 'CrysAlisPro 1.171.39.31d (Rigaku OD, 2017)'
_computing_data_collection 'CrysAlisPro 1.171.39.31d (Rigaku OD, 2017)'
_computing_data_reduction 'CrysAlisPro 1.171.39.31d (Rigaku OD, 2017)'
_computing_molecular_graphics 'Olex2 (Dolomanov et al., 2009)'
_computing_publication_material 'Olex2 (Dolomanov et al., 2009)'
_computing_structure_refinement 'ShelXL (Sheldrick, 2015)'
_computing_structure_solution 'ShelXT (Sheldrick, 2015)'
_diffrn_ambient_environment N~2~
_diffrn_ambient_temperature 100.0(1)
_diffrn_detector 'CCD plate'
_diffrn_detector_type 'Pilatus 300K'
_diffrn_measured_fraction_theta_full 1.000
_diffrn_measured_fraction_theta_max 0.992
_diffrn_measurement_details
;
List of Runs (angles in degrees, time in seconds):

  # Type    Start    End  Width  t~exp~   \w     \q     \k     \f   Frames
--------------------------------------------------------------------------
  1  \w   -116.00 -78.00   0.50    1.00    --  -49.37 -77.00  30.00   76
  2  \w   -116.00 -78.00   0.50    1.00    --  -49.37 -77.00   0.00   76
  3  \w   -116.00 -78.00   0.50    1.00    --  -49.37 -77.00  90.00   76
  4  \w   -140.00 -84.00   0.50    4.50    --  -70.00 -99.00   0.00  112
  5  \w   -141.00 -75.00   0.50    4.50    --  -70.00-125.00  90.00  132
  6  \w   -142.00 -54.00   0.50    4.50    --  -70.00 -57.00 120.00  176
  7  \w    -63.00  26.00   0.50    1.00    --  -49.37  38.00 120.00  178
  8  \w    -63.00  26.00   0.50    1.00    --  -49.37  38.00 150.00  178
  9  \w     78.00 116.00   0.50    1.00    --   49.37  77.00 -60.00   76
 10  \w     97.00 178.00   0.50    4.50    --  110.00 116.00 -31.00  162
 11  \w     98.00 178.00   0.50    4.50    --  110.00  38.00-150.00  160
 12  \w     94.00 178.00   0.50    4.50    --  110.00  57.00  30.00  168
 13  \w     94.00 178.00   0.50    4.50    --  110.00  57.00  60.00  168
 14  \w     91.00 178.00   0.50    4.50    --  110.00 125.00 150.00  174
 15  \w     94.00 178.00   0.50    4.50    --  110.00  57.00  90.00  168
 16  \w     86.00 177.00   0.50    4.50    --  110.00  77.00   0.00  182
 17  \w     94.00 123.00   0.50    4.50    --  110.00 -19.00-150.00   58
 18  \w     94.00 123.00   0.50    4.50    --  110.00 -19.00-180.00   58
 19  \w     86.00 177.00   0.50    4.50    --  110.00  77.00-180.00  182
 20  \w     94.00 123.00   0.50    4.50    --  110.00 -19.00  30.00   58
 21  \w     40.00 110.00   0.50    4.50    --  110.00 -99.00 -90.00  140
 22  \w     40.00 110.00   0.50    4.50    --  110.00 -99.00-180.00  140
 23  \w     44.00 134.00   0.50    4.50    --  110.00 -77.00-150.00  180
 24  \w     39.00 122.00   0.50    4.50    --  110.00-125.00  30.00  166
 25  \w     44.00 134.00   0.50    4.50    --  110.00 -77.00  60.00  180
 26  \w     39.00 120.00   0.50    4.50    --  110.00-122.00 152.00  162
 27  \w     38.00  84.00   0.50    4.50    --  110.00 -57.00 120.00   92
 28  \w     40.00 110.00   0.50    4.50    --  110.00 -99.00  60.00  140
 29  \w     38.00  84.00   0.50    4.50    --  110.00 -57.00 -90.00   92
 30  \w     38.00  84.00   0.50    4.50    --  110.00 -57.00-120.00   92
 31  \w     34.00 121.00   0.50    1.00    --   49.37  57.00  30.00  174
 32  \w     38.00  84.00   0.50    4.50    --  110.00 -57.00  60.00   92
 33  \w     38.00  84.00   0.50    4.50    --  110.00 -57.00  90.00   92
 34  \w     34.00 121.00   0.50    1.00    --   49.37  57.00 150.00  174
 35  \w     34.00 121.00   0.50    1.00    --   49.37  57.00 -60.00  174
 36  \w     34.00 121.00   0.50    1.00    --   49.37  57.00-150.00  174
 37  \w    -22.00 121.00   0.50    1.00    --   49.37   0.00-120.00  286
 38  \w    -73.00  17.00   0.50    1.00    --  -49.37  77.00-120.00  180
 39  \w    -95.00  -9.00   0.50    4.50    --  -70.00 125.00 -30.00  172
 40  \w   -116.00 -78.00   0.50    1.00    --  -49.37 -77.00-120.00   76
;
_diffrn_measurement_device 'four-circle diffractometer'
_diffrn_measurement_device_type 'XtaLAB Synergy, Dualflex, Pilatus 300K'
_diffrn_measurement_method '\w scans'
_diffrn_orient_matrix_type 'CrysAlisPro convention (1999,Acta A55,543-557)'
_diffrn_orient_matrix_UB_11 -0.0064485000
_diffrn_orient_matrix_UB_12 -0.0200327000
_diffrn_orient_matrix_UB_13 -0.0332169000
_diffrn_orient_matrix_UB_21 -0.0173839000
_diffrn_orient_matrix_UB_22 0.0793508000
_diffrn_orient_matrix_UB_23 -0.0078157000
_diffrn_orient_matrix_UB_31 0.0982253000
_diffrn_orient_matrix_UB_32 0.0127017000
_diffrn_orient_matrix_UB_33 -0.0035505000
_diffrn_radiation_monochromator mirror
_diffrn_radiation_probe x-ray
_diffrn_radiation_type CuK\a
_diffrn_radiation_wavelength 1.54184
_diffrn_reflns_av_R_equivalents 0.0400
_diffrn_reflns_av_unetI/netI 0.0170
_diffrn_reflns_Laue_measured_fraction_full 1.000
_diffrn_reflns_Laue_measured_fraction_max 0.992
_diffrn_reflns_limit_h_max 19
_diffrn_reflns_limit_h_min -16
_diffrn_reflns_limit_k_max 23
_diffrn_reflns_limit_k_min -23
_diffrn_reflns_limit_l_max 57
_diffrn_reflns_limit_l_min -56
_diffrn_reflns_number 264846
_diffrn_reflns_point_group_measured_fraction_full 1.000
_diffrn_reflns_point_group_measured_fraction_max 0.988
_diffrn_reflns_theta_full 67.684
_diffrn_reflns_theta_max 80.213
_diffrn_reflns_theta_min 3.032
_diffrn_source 'micro-focus sealed X-ray tube'
_diffrn_source_type 'PhotonJet (Cu) X-ray Source'
_exptl_absorpt_coefficient_mu 0.501
_exptl_absorpt_correction_T_max 1.000
_exptl_absorpt_correction_T_min 0.709
_exptl_absorpt_correction_type gaussian
_exptl_absorpt_process_details
;
CrysAlisPro 1.171.39.31d (Rigaku Oxford Diffraction, 2017)
Numerical absorption correction based on gaussian integration over
			a multifaceted crystal model
Empirical absorption correction using spherical harmonics,
 implemented in SCALE3 ABSPACK scaling algorithm.
;
_exptl_crystal_colour 'clear colourless'
_exptl_crystal_colour_lustre clear
_exptl_crystal_colour_primary colourless
_exptl_crystal_density_diffrn 1.032
_exptl_crystal_description block
_exptl_crystal_F_000 4360
_exptl_crystal_size_max 0.173
_exptl_crystal_size_mid 0.134
_exptl_crystal_size_min 0.106
_refine_diff_density_max 0.305
_refine_diff_density_min -0.197
_refine_diff_density_rms 0.034
_refine_ls_abs_structure_details
;
 Flack x determined using 11779 quotients [(I+)-(I-)]/[(I+)+(I-)]
 (Parsons, Flack and Wagner, Acta Cryst. B69 (2013) 249-259).
;
_refine_ls_abs_structure_Flack 0.03(3)
_refine_ls_extinction_method none
_refine_ls_goodness_of_fit_ref 1.065
_refine_ls_hydrogen_treatment mixed
_refine_ls_matrix_type full
_refine_ls_number_parameters 1389
_refine_ls_number_reflns 27814
_refine_ls_number_restraints 105
_refine_ls_restrained_S_all 1.065
_refine_ls_R_factor_all 0.0381
_refine_ls_R_factor_gt 0.0366
_refine_ls_shift/su_max 0.001
_refine_ls_shift/su_mean 0.000
_refine_ls_structure_factor_coef Fsqd
_refine_ls_weighting_details 'w=1/[\s^2^(Fo^2^)+(0.0578P)^2^+2.2083P] where P=(Fo^2^+2Fc^2^)/3'
_refine_ls_weighting_scheme calc
_refine_ls_wR_factor_gt 0.0997
_refine_ls_wR_factor_ref 0.1011
_reflns_Friedel_coverage 0.842
_reflns_Friedel_fraction_full 1.000
_reflns_Friedel_fraction_max 0.983
_reflns_number_gt 26671
_reflns_number_total 27814
_reflns_threshold_expression 'I > 2\s(I)'
_cod_data_source_file CCDC-1914838.cif
_cod_data_source_block d160815_12_3
_cod_depositor_comments 'Adding full bibliography for 4134283--4134298.cif.'
_cod_database_code 4134295
_shelx_shelxl_version_number 2016/6
_chemical_oxdiff_formula C134H182O13
_shelx_space_group_comment
;
The symmetry employed for this shelxl refinement is uniquely defined
by the following loop, which should always be used as a source of
symmetry information in preference to the above space-group names.
They are only intended as comments.
;
_reflns_odcompleteness_completeness 99.96
_reflns_odcompleteness_iscentric 1
_reflns_odcompleteness_theta 66.97
_olex2_refinement_description
;
1. Fixed Uiso
 At 1.2 times of:
  All C(H) groups, All C(H,H) groups, All C(H,H,H,H) groups
 At 1.5 times of:
  All C(H,H,H) groups, All O(H) groups
2. Restrained distances
 O1-H1 = O2-H2 = O4-H4 = O3-H3 = O1C-H1CA
 0.93 with sigma of 0.02
 C18-C17 \\sim C17-C16 \\sim C16-C15 \\sim C16-C15A \\sim C15A-C14A \\sim
C15-C14 \\sim C14-C13 \\sim C14A-
 C13A
 with sigma of 0.02
3. Uiso/Uaniso restraints and constraints
Uanis(C15) = Uanis(C15A)
Uanis(C14) = Uanis(C14A)
Uanis(C13) = Uanis(C13A)
4. Rigid body (RIGU) restrains
 C24, C23, C22, C21, C20, C19
 with sigma for 1-2 distances of 0.004 and sigma for 1-3 distances of 0.004
 C18, C17, C15, C16, C14, C13, C15A, C14A, C13A
 with sigma for 1-2 distances of 0.004 and sigma for 1-3 distances of 0.004
5. Others
 Sof(H16C)=Sof(H16D)=Sof(C15A)=Sof(H15C)=Sof(H15D)=Sof(C14A)=Sof(H14C)=
 Sof(H14D)=Sof(C13A)=Sof(H13D)=Sof(H13E)=Sof(H13F)=1-FVAR(1)
 Sof(C15)=Sof(H15A)=Sof(H15B)=Sof(H16A)=Sof(H16B)=Sof(C14)=Sof(H14A)=Sof(H14B)=
 Sof(C13)=Sof(H13A)=Sof(H13B)=Sof(H13C)=FVAR(1)
6.a Ternary CH refined with riding coordinates:
 C34(H34), C39(H39), C46(H46), C72(H72)
6.b Secondary CH2 refined with riding coordinates:
 C6(H6A,H6B), C24(H24A,H24B), C56(H56A,H56B), C57(H57A,H57B), C62(H62A,H62B),
 C65(H65A,H65B), C12(H12A,H12B), C18(H18A,H18B), C5(H5A,H5B), C3(H3A,H3B),
 C4(H4A,H4B), C11(H11A,H11B), C23(H23A,H23B), C3C(H3CA,H3CB), C10(H10A,H10B),
 C2(H2A,H2B), C17(H17A,H17B), C1C(H1CB,H1CC), C9(H9A,H9B), C22(H22A,H22B),
 C15(H15A,H15B), C16(H16A,H16B), C16(H16C,H16D), C21(H21A,H21B), C8(H8A,H8B),
 C14(H14A,H14B), C20(H20A,H20B), C15A(H15C,H15D), C14A(H14C,H14D)
6.c Aromatic/amide H refined with riding coordinates:
 C26(H26), C35(H35), C37(H37), C45(H45)
6.d Idealised Me refined as rotating group:
 C95(H95A,H95B,H95C), C97(H97A,H97B,H97C), C98(H98A,H98B,H98C), C99(H99A,H99B,
 H99C), C100(H10C,H10D,H10E), C101(H10F,H10G,H10H), C4C(H4CA,H4CB,H4CC),
 C103(H10I,H10J,H10K), C104(H10L,H10M,H10N), C105(H10O,H10P,H10Q), C106(H10R,
 H10S,H10T), C107(H10U,H10V,H10W), C108(H10X,H10Y,H), C109(H10Z,HA,HB),
 C110(H11C,H11D,H11E), C111(H11F,H11G,H11H), C112(H11I,H11J,H11K), C113(H11L,
 H11M,H11N), C114(H11O,H11P,H11Q), C5C(H5CA,H5CB,H5CC), C115(H11R,H11S,H11T),
 C116(H11U,H11V,H11W), C117(H11X,H11Y,HC), C118(H11Z,HD,HE), C6C(H6CA,H6CB,
 H6CC), C119(H11,HF,HG), C120(H12C,H12D,H12E), C121(H12F,H12G,H12H), C1(H1A,H1B,
 H1C), C122(H12I,H12J,H12K), C123(H12L,H12M,H12N), C124(H12O,H12P,H12Q),
 C125(H12R,H12S,H12T), C7(H7A,H7B,H7C), C126(H12U,H12V,H12W), C127(H12X,H12Y,
 HH), C128(H12Z,HI,HJ), C13(H13A,H13B,H13C), C19(H19A,H19B,H19C), C13A(H13D,
 H13E,H13F)
;
_olex2_date_sample_data_collection 2018-01-15
_olex2_date_sample_submission 2018-01-15
_olex2_submission_original_sample_id d160815_12_3
_olex2_submission_special_instructions 'No special instructions were received'
_oxdiff_exptl_absorpt_empirical_details
;
Empirical correction (ABSPACK) includes:
- Absorption correction using spherical harmonics
- Frame scaling
- Detector area scaling
;
_oxdiff_exptl_absorpt_empirical_full_max 1.776
_oxdiff_exptl_absorpt_empirical_full_min 0.840

loop_
_space_group_symop_operation_xyz
'x, y, z'
'-x+1/2, -y, z+1/2'
'-x, y+1/2, -z+1/2'
'x+1/2, -y+1/2, -z'

loop_
_atom_site_label
_atom_site_type_symbol
_atom_site_fract_x
_atom_site_fract_y
_atom_site_fract_z
_atom_site_U_iso_or_equiv
_atom_site_adp_type
_atom_site_occupancy
_atom_site_site_symmetry_order
_atom_site_calc_flag
_atom_site_refinement_flags_posn
_atom_site_refinement_flags_adp
_atom_site_refinement_flags_occupancy
_atom_site_disorder_assembly
_atom_site_disorder_group
O5 O 0.66153(8) 0.59195(7) 0.34746(3) 0.0241(2) Uani 1 1 d . . . . .
O12 O 0.66641(8) 0.33577(6) 0.34650(3) 0.0246(2) Uani 1 1 d . . . . .
O7 O 0.27806(8) 0.67955(6) 0.28767(3) 0.0256(3) Uani 1 1 d . . . . .
O11 O 0.56809(9) 0.24726(6) 0.33109(3) 0.0256(3) Uani 1 1 d . . . . .
O8 O 0.17793(8) 0.59340(7) 0.27104(3) 0.0256(3) Uani 1 1 d . . . . .
O6 O 0.55711(9) 0.67734(6) 0.33287(3) 0.0249(3) Uani 1 1 d . . . . .
O10 O 0.28159(9) 0.24993(6) 0.29169(3) 0.0261(3) Uani 1 1 d . . . . .
O9 O 0.18101(8) 0.33757(7) 0.27611(3) 0.0267(3) Uani 1 1 d . . . . .
O1 O 0.28993(9) 0.53581(9) 0.46904(3) 0.0360(3) Uani 1 1 d D . . . .
H1 H 0.305(2) 0.4888(13) 0.4746(7) 0.054 Uiso 1 1 d DR . . . .
O1C O 0.21622(10) 0.48431(8) 0.41590(3) 0.0381(3) Uani 1 1 d D . . . .
H1CA H 0.2544(19) 0.5105(16) 0.4293(6) 0.057 Uiso 1 1 d DR . . . .
O4 O 0.19861(10) 0.34786(9) 0.43765(4) 0.0418(4) Uani 1 1 d D . . . .
H4 H 0.188(2) 0.3917(14) 0.4263(7) 0.063 Uiso 1 1 d DR . . . .
O2 O 0.32071(11) 0.39014(9) 0.47614(4) 0.0465(4) Uani 1 1 d D . . . .
H2 H 0.278(2) 0.3742(18) 0.4630(7) 0.070 Uiso 1 1 d DR . . . .
O3 O 0.11331(11) 0.59484(11) 0.48257(4) 0.0479(4) Uani 1 1 d D . . . .
H3 H 0.152(2) 0.5674(18) 0.4691(7) 0.072 Uiso 1 1 d DR . . . .
C25 C 0.39673(12) 0.30536(9) 0.26307(4) 0.0232(3) Uani 1 1 d . . . . .
C26 C 0.64115(10) 0.46493(10) 0.28539(4) 0.0213(3) Uani 1 1 d . . . . .
H26 H 0.633646 0.465359 0.264837 0.026 Uiso 1 1 calc R . . . .
C27 C 0.36327(11) 0.65551(9) 0.28682(4) 0.0225(3) Uani 1 1 d . . . . .
C28 C 0.66496(10) 0.46274(10) 0.37865(4) 0.0223(3) Uani 1 1 d . . . . .
C29 C 0.64568(10) 0.53061(9) 0.30029(4) 0.0214(3) Uani 1 1 d . . . . .
C30 C 0.50489(12) 0.65495(9) 0.30954(4) 0.0226(3) Uani 1 1 d . . . . .
C31 C 0.64731(11) 0.39871(9) 0.29973(4) 0.0216(3) Uani 1 1 d . . . . .
C32 C 0.39570(12) 0.62157(9) 0.26135(4) 0.0220(3) Uani 1 1 d . . . . .
C33 C 0.65457(11) 0.52887(9) 0.33119(4) 0.0213(3) Uani 1 1 d . . . . .
C34 C 0.33463(12) 0.60009(9) 0.23618(4) 0.0230(3) Uani 1 1 d . . . . .
H34 H 0.288808 0.636536 0.235144 0.028 Uiso 1 1 calc R . . . .
C35 C 0.48482(12) 0.32244(9) 0.26106(4) 0.0227(3) Uani 1 1 d . . . . .
H35 H 0.504932 0.345648 0.244066 0.027 Uiso 1 1 calc R . . . .
C36 C 0.41644(12) 0.67194(9) 0.31108(4) 0.0239(3) Uani 1 1 d . . . . .
C37 C 0.32691(11) 0.46264(9) 0.23752(4) 0.0217(3) Uani 1 1 d . . . . .
H37 H 0.376007 0.461627 0.225479 0.026 Uiso 1 1 calc R . . . .
C38 C 0.65640(11) 0.39912(9) 0.33057(4) 0.0214(3) Uani 1 1 d . . . . .
C39 C 0.63608(11) 0.60222(9) 0.28403(4) 0.0224(3) Uani 1 1 d . . . . .
H39 H 0.666633 0.638482 0.295896 0.027 Uiso 1 1 calc R . . . .
C40 C 0.29188(11) 0.52918(9) 0.24529(4) 0.0221(3) Uani 1 1 d . . . . .
C41 C 0.51211(12) 0.27018(9) 0.30879(4) 0.0234(3) Uani 1 1 d . . . . .
C42 C 0.36770(13) 0.18588(10) 0.35958(4) 0.0274(4) Uani 1 1 d . . . . .
C43 C 0.21895(11) 0.52946(9) 0.26354(4) 0.0228(3) Uani 1 1 d . . . . .
C44 C 0.22020(11) 0.40008(9) 0.26597(4) 0.0227(3) Uani 1 1 d . . . . .
C45 C 0.48450(11) 0.60547(9) 0.26089(4) 0.0215(3) Uani 1 1 d . . . . .
H45 H 0.507292 0.582808 0.244164 0.026 Uiso 1 1 calc R . . . .
C46 C 0.33150(12) 0.32542(9) 0.23894(4) 0.0241(3) Uani 1 1 d . . . . .
H46 H 0.284658 0.289898 0.240106 0.029 Uiso 1 1 calc R . . . .
C47 C 0.18320(11) 0.46548(10) 0.27459(4) 0.0238(3) Uani 1 1 d . . . . .
C48 C -0.00408(11) 0.45933(11) 0.33805(4) 0.0278(4) Uani 1 1 d . . . . .
C6 C 0.67749(12) 0.60225(10) 0.25296(4) 0.0243(3) Uani 1 1 d . . . . .
H6A H 0.651961 0.564127 0.241103 0.029 Uiso 1 1 calc R . . . .
H6B H 0.665116 0.647609 0.243182 0.029 Uiso 1 1 calc R . . . .
C24 C 0.37825(12) 0.59702(10) 0.20551(4) 0.0256(3) Uani 1 1 d . U . . .
H24A H 0.411536 0.640662 0.202479 0.031 Uiso 1 1 calc R . . . .
H24B H 0.418289 0.556800 0.205054 0.031 Uiso 1 1 calc R . . . .
C49 C 0.65918(10) 0.46368(10) 0.34681(4) 0.0215(3) Uani 1 1 d . . . . .
C50 C 0.54028(11) 0.62194(9) 0.28441(4) 0.0221(3) Uani 1 1 d . . . . .
C51 C 0.39371(13) 0.21564(9) 0.33767(4) 0.0266(4) Uani 1 1 d . . . . .
C52 C 0.29145(11) 0.39746(9) 0.24703(4) 0.0227(3) Uani 1 1 d . . . . .
C53 C 0.67160(11) 0.45889(10) 0.43733(4) 0.0248(3) Uani 1 1 d . . . . .
C54 C 0.54397(12) 0.30583(9) 0.28377(4) 0.0228(3) Uani 1 1 d . . . . .
C55 C 0.05968(12) 0.46427(11) 0.31486(4) 0.0280(3) Uani 1 1 d . . . . .
C56 C 0.21306(12) 0.62982(10) 0.29588(4) 0.0263(4) Uani 1 1 d . . . . .
H56A H 0.166898 0.655048 0.306197 0.032 Uiso 1 1 calc R . . . .
H56B H 0.237543 0.594919 0.309559 0.032 Uiso 1 1 calc R . . . .
C57 C 0.58218(13) 0.62597(10) 0.35456(4) 0.0256(4) Uani 1 1 d . . . . .
H57A H 0.587725 0.649641 0.373717 0.031 Uiso 1 1 calc R . . . .
H57B H 0.537102 0.589825 0.356300 0.031 Uiso 1 1 calc R . . . .
C58 C 0.66853(11) 0.46202(10) 0.40531(4) 0.0242(3) Uani 1 1 d . . . . .
C59 C 0.63607(12) 0.51150(11) 0.45270(4) 0.0282(4) Uani 1 1 d . . . . .
C60 C -0.02447(12) 0.33462(11) 0.36456(4) 0.0289(4) Uani 1 1 d . . . . .
C61 C 0.42458(12) 0.25227(9) 0.31173(4) 0.0243(3) Uani 1 1 d . . . . .
C62 C 0.22101(13) 0.30314(10) 0.30054(4) 0.0279(4) Uani 1 1 d . . . . .
H62A H 0.176639 0.280962 0.312800 0.033 Uiso 1 1 calc R . . . .
H62B H 0.250507 0.338896 0.312569 0.033 Uiso 1 1 calc R . . . .
C63 C 0.11359(11) 0.46670(10) 0.29559(4) 0.0255(3) Uani 1 1 d . . . . .
C64 C 0.36727(12) 0.27108(9) 0.28877(4) 0.0240(3) Uani 1 1 d . . . . .
C65 C 0.58989(13) 0.29747(10) 0.35342(4) 0.0257(4) Uani 1 1 d . . . . .
H65A H 0.597778 0.272416 0.372167 0.031 Uiso 1 1 calc R . . . .
H65B H 0.542398 0.331183 0.355855 0.031 Uiso 1 1 calc R . . . .
C66 C -0.01473(12) 0.39680(11) 0.35109(4) 0.0296(4) Uani 1 1 d . . . . .
C67 C 0.24400(14) 0.76521(10) 0.39436(4) 0.0303(4) Uani 1 1 d . . . . .
C68 C 0.16146(13) 0.76599(10) 0.40169(4) 0.0291(4) Uani 1 1 d . . . . .
C12 C 0.67744(12) 0.33062(10) 0.25109(4) 0.0257(3) Uani 1 1 d . . . . .
H12A H 0.660896 0.287407 0.240414 0.031 Uiso 1 1 calc R . . . .
H12B H 0.653085 0.371434 0.240553 0.031 Uiso 1 1 calc R . . . .
C69 C 0.35359(13) 0.73240(10) 0.35951(4) 0.0279(4) Uani 1 1 d . . . . .
C70 C 0.38167(12) 0.70549(9) 0.33714(4) 0.0258(4) Uani 1 1 d . . . . .
C18 C 0.36642(13) 0.32217(10) 0.20705(4) 0.0273(4) Uani 1 1 d D U . . .
H18A H 0.403624 0.363297 0.203401 0.033 Uiso 1 1 calc R . . . .
H18B H 0.400836 0.278943 0.204515 0.033 Uiso 1 1 calc R . . . .
C71 C 0.32559(13) 0.76942(10) 0.38584(4) 0.0284(4) Uani 1 1 d . . . . .
C72 C 0.63898(11) 0.32787(9) 0.28268(4) 0.0233(3) Uani 1 1 d . . . . .
H72 H 0.671783 0.291603 0.293808 0.028 Uiso 1 1 calc R . . . .
C73 C 0.71733(12) 0.39404(10) 0.45155(4) 0.0285(4) Uani 1 1 d . . . . .
C74 C 0.60353(13) 0.56545(11) 0.46766(4) 0.0288(4) Uani 1 1 d . . . . .
C75 C 0.33143(13) 0.14897(10) 0.38483(4) 0.0280(4) Uani 1 1 d . . . . .
C76 C 0.51199(13) 0.56765(11) 0.47428(4) 0.0295(4) Uani 1 1 d . . . . .
C77 C 0.39441(13) 0.81449(10) 0.40222(4) 0.0313(4) Uani 1 1 d . . . . .
C78 C 0.06738(13) 0.31630(11) 0.41354(4) 0.0308(4) Uani 1 1 d . . . . .
C5 C 0.77556(12) 0.59142(11) 0.25451(4) 0.0289(4) Uani 1 1 d . . . . .
H5A H 0.801194 0.633022 0.264110 0.035 Uiso 1 1 calc R . . . .
H5B H 0.787444 0.549954 0.266953 0.035 Uiso 1 1 calc R . . . .
C79 C 0.38438(13) 0.27323(11) 0.47175(4) 0.0321(4) Uani 1 1 d . . . . .
C80 C -0.05594(13) 0.52667(12) 0.34627(4) 0.0323(4) Uani 1 1 d . . . . .
C81 C 0.37406(14) 0.33772(11) 0.49075(5) 0.0325(4) Uani 1 1 d . . . . .
C82 C 0.39366(14) 0.22172(11) 0.45601(4) 0.0321(4) Uani 1 1 d . . . . .
C83 C 0.02538(12) 0.32288(11) 0.39124(4) 0.0301(4) Uani 1 1 d . . . . .
C3 C 0.91674(13) 0.56553(12) 0.22776(5) 0.0343(4) Uani 1 1 d . . . . .
H3A H 0.944428 0.607596 0.236285 0.041 Uiso 1 1 calc R . . . .
H3B H 0.924664 0.526008 0.241590 0.041 Uiso 1 1 calc R . . . .
C84 C 0.12747(13) 0.71404(11) 0.42262(5) 0.0316(4) Uani 1 1 d . . . . .
C85 C 0.65868(14) 0.62930(12) 0.47822(5) 0.0348(4) Uani 1 1 d . . . . .
C2C C 0.32766(13) 0.46931(11) 0.37596(4) 0.0310(4) Uani 1 1 d . . . . .
C86 C 0.41027(13) 0.16178(11) 0.43643(4) 0.0304(4) Uani 1 1 d . . . . .
C87 C -0.08768(13) 0.27646(11) 0.35380(5) 0.0332(4) Uani 1 1 d . . . . .
C88 C 0.25128(13) 0.10185(11) 0.37901(5) 0.0321(4) Uani 1 1 d . . . . .
C4 C 0.81975(13) 0.58041(11) 0.22449(4) 0.0291(4) Uani 1 1 d . . . . .
H4A H 0.811625 0.623050 0.212374 0.035 Uiso 1 1 calc R . . . .
H4B H 0.792588 0.540355 0.214277 0.035 Uiso 1 1 calc R . . . .
C89 C 0.47915(14) 0.10633(11) 0.44580(4) 0.0316(4) Uani 1 1 d . . . . .
C90 C 0.36864(13) 0.15664(10) 0.41098(4) 0.0308(4) Uani 1 1 d . . . . .
C91 C 0.43583(14) 0.57349(11) 0.47939(5) 0.0326(4) Uani 1 1 d . . . . .
C11 C 0.77593(13) 0.33691(11) 0.25116(4) 0.0320(4) Uani 1 1 d . . . . .
H11A H 0.800513 0.292831 0.259041 0.038 Uiso 1 1 calc R . . . .
H11B H 0.792760 0.375870 0.264304 0.038 Uiso 1 1 calc R . . . .
C92 C 0.09803(14) 0.82128(11) 0.38835(4) 0.0325(4) Uani 1 1 d . . . . .
C93 C 0.09594(14) 0.67345(12) 0.44034(5) 0.0355(4) Uani 1 1 d . . . . .
C94 C 0.11666(13) 0.31461(11) 0.44169(4) 0.0318(4) Uani 1 1 d . . . . .
C95 C 0.81320(13) 0.39677(12) 0.44273(5) 0.0349(4) Uani 1 1 d . . . . .
H95A H 0.818113 0.395657 0.421421 0.052 Uiso 1 1 calc GR . . . .
H95B H 0.842898 0.356093 0.451050 0.052 Uiso 1 1 calc GR . . . .
H95C H 0.838728 0.440269 0.450183 0.052 Uiso 1 1 calc GR . . . .
C23 C 0.31315(13) 0.58890(11) 0.18023(4) 0.0314(4) Uani 1 1 d . U . . .
H23A H 0.279952 0.632979 0.178399 0.038 Uiso 1 1 calc R . . . .
H23B H 0.273027 0.550441 0.185048 0.038 Uiso 1 1 calc R . . . .
C3C C 0.33734(15) 0.49245(11) 0.34300(5) 0.0342(4) Uani 1 1 d . . . . .
H3CA H 0.284696 0.478848 0.332579 0.041 Uiso 1 1 calc R . . . .
H3CB H 0.340970 0.544485 0.342430 0.041 Uiso 1 1 calc R . . . .
C10 C 0.81373(14) 0.35076(12) 0.22021(5) 0.0351(4) Uani 1 1 d . . . . .
H10A H 0.792338 0.314103 0.206715 0.042 Uiso 1 1 calc R . . . .
H10B H 0.792699 0.396828 0.213121 0.042 Uiso 1 1 calc R . . . .
C2 C 0.96161(14) 0.54704(14) 0.19865(5) 0.0391(5) Uani 1 1 d . . . . .
H2A H 0.955613 0.587187 0.185020 0.047 Uiso 1 1 calc R . . . .
H2B H 0.932953 0.505856 0.189771 0.047 Uiso 1 1 calc R . . . .
C17 C 0.29151(15) 0.32215(12) 0.18465(5) 0.0366(4) Uani 1 1 d D U . . .
H17A H 0.256835 0.279309 0.187835 0.044 Uiso 1 1 calc R . . . .
H17B H 0.254799 0.363407 0.188621 0.044 Uiso 1 1 calc R . . . .
C96 C 0.05283(14) 0.62474(13) 0.46199(5) 0.0383(5) Uani 1 1 d . . . . .
C1C C 0.24015(14) 0.50031(12) 0.38583(5) 0.0364(4) Uani 1 1 d . . . . .
H1CB H 0.241863 0.552112 0.383437 0.044 Uiso 1 1 calc R . . . .
H1CC H 0.195371 0.481982 0.372679 0.044 Uiso 1 1 calc R . . . .
C97 C 0.67533(14) 0.32495(11) 0.43982(5) 0.0356(4) Uani 1 1 d . . . . .
H97A H 0.615015 0.324320 0.445159 0.053 Uiso 1 1 calc GR . . . .
H97B H 0.703865 0.284037 0.448416 0.053 Uiso 1 1 calc GR . . . .
H97C H 0.680808 0.323215 0.418535 0.053 Uiso 1 1 calc GR . . . .
C98 C 0.14579(17) 0.87157(13) 0.36703(5) 0.0424(5) Uani 1 1 d . . . . .
H98A H 0.190925 0.896353 0.377596 0.064 Uiso 1 1 calc GR . . . .
H98B H 0.105654 0.905921 0.358974 0.064 Uiso 1 1 calc GR . . . .
H98C H 0.170795 0.844037 0.351111 0.064 Uiso 1 1 calc GR . . . .
C99 C 0.44809(15) 0.07014(12) 0.47466(5) 0.0372(4) Uani 1 1 d . . . . .
H99A H 0.438897 0.106063 0.489680 0.056 Uiso 1 1 calc GR . . . .
H99B H 0.491256 0.036646 0.481376 0.056 Uiso 1 1 calc GR . . . .
H99C H 0.394704 0.045088 0.470952 0.056 Uiso 1 1 calc GR . . . .
C100 C 0.46802(15) 0.76513(13) 0.41225(5) 0.0406(5) Uani 1 1 d . . . . .
H10C H 0.445533 0.729236 0.425530 0.061 Uiso 1 1 calc GR . . . .
H10D H 0.511476 0.792943 0.422343 0.061 Uiso 1 1 calc GR . . . .
H10E H 0.493311 0.742190 0.395178 0.061 Uiso 1 1 calc GR . . . .
C9 C 0.91269(15) 0.35099(13) 0.21905(5) 0.0398(5) Uani 1 1 d . . . . .
H9A H 0.930922 0.373096 0.200511 0.048 Uiso 1 1 calc R . . . .
H9B H 0.934369 0.380522 0.235220 0.048 Uiso 1 1 calc R . . . .
C101 C 0.62351(16) 0.69775(12) 0.46403(6) 0.0438(5) Uani 1 1 d . . . . .
H10F H 0.628114 0.694265 0.442756 0.066 Uiso 1 1 calc GR . . . .
H10G H 0.656508 0.738267 0.470892 0.066 Uiso 1 1 calc GR . . . .
H10H H 0.563733 0.703860 0.469494 0.066 Uiso 1 1 calc GR . . . .
C102 C 0.34298(14) 0.58417(12) 0.48629(5) 0.0363(4) Uani 1 1 d . . . . .
C4C C 0.41393(14) 0.46250(12) 0.32571(5) 0.0366(4) Uani 1 1 d . . . . .
H4CA H 0.414766 0.483036 0.306095 0.055 Uiso 1 1 calc GR . . . .
H4CB H 0.408599 0.411206 0.324231 0.055 Uiso 1 1 calc GR . . . .
H4CC H 0.466857 0.474326 0.335866 0.055 Uiso 1 1 calc GR . . . .
C103 C -0.11608(14) 0.51068(13) 0.37242(5) 0.0374(4) Uani 1 1 d . . . . .
H10I H -0.155434 0.472840 0.367047 0.056 Uiso 1 1 calc GR . . . .
H10J H -0.148424 0.553134 0.377371 0.056 Uiso 1 1 calc GR . . . .
H10K H -0.082219 0.496002 0.389306 0.056 Uiso 1 1 calc GR . . . .
C104 C 0.05836(16) 0.86544(13) 0.41372(5) 0.0402(5) Uani 1 1 d . . . . .
H10L H 0.030283 0.833793 0.427583 0.060 Uiso 1 1 calc GR . . . .
H10M H 0.016597 0.898516 0.405723 0.060 Uiso 1 1 calc GR . . . .
H10N H 0.103345 0.891694 0.423739 0.060 Uiso 1 1 calc GR . . . .
C105 C 0.35427(16) 0.85166(13) 0.42935(5) 0.0402(5) Uani 1 1 d . . . . .
H10O H 0.309222 0.883744 0.422919 0.060 Uiso 1 1 calc GR . . . .
H10P H 0.398228 0.878414 0.439680 0.060 Uiso 1 1 calc GR . . . .
H10Q H 0.330197 0.816121 0.442469 0.060 Uiso 1 1 calc GR . . . .
C22 C 0.35663(15) 0.57240(13) 0.15042(5) 0.0385(5) Uani 1 1 d . U . . .
H22A H 0.403110 0.606712 0.147236 0.046 Uiso 1 1 calc R . . . .
H22B H 0.382484 0.524927 0.151460 0.046 Uiso 1 1 calc R . . . .
C106 C 0.17724(16) 0.14879(13) 0.36750(6) 0.0433(5) Uani 1 1 d . . . . .
H10R H 0.164103 0.185276 0.381930 0.065 Uiso 1 1 calc GR . . . .
H10S H 0.126792 0.119570 0.364211 0.065 Uiso 1 1 calc GR . . . .
H10T H 0.194268 0.171040 0.349113 0.065 Uiso 1 1 calc GR . . . .
C107 C 0.43026(16) 0.87082(12) 0.38062(5) 0.0412(5) Uani 1 1 d . . . . .
H10U H 0.453973 0.847209 0.363436 0.062 Uiso 1 1 calc GR . . . .
H10V H 0.474947 0.898108 0.390314 0.062 Uiso 1 1 calc GR . . . .
H10W H 0.384327 0.902464 0.374553 0.062 Uiso 1 1 calc GR . . . .
C108 C 0.22369(16) 0.06236(12) 0.40737(5) 0.0400(5) Uani 1 1 d . . . . .
H10X H 0.269377 0.030653 0.413588 0.060 Uiso 1 1 calc GR . . . .
H10Y H 0.172146 0.034950 0.403477 0.060 Uiso 1 1 calc GR . . . .
H H 0.212252 0.096719 0.422832 0.060 Uiso 1 1 calc GR . . . .
C109 C 0.71013(15) 0.39717(13) 0.48555(4) 0.0374(4) Uani 1 1 d . . . . .
H10Z H 0.736236 0.440769 0.492665 0.056 Uiso 1 1 calc GR . . . .
HA H 0.739558 0.356610 0.494078 0.056 Uiso 1 1 calc GR . . . .
HB H 0.650076 0.396100 0.491223 0.056 Uiso 1 1 calc GR . . . .
C110 C 0.27530(16) 0.04705(11) 0.35490(5) 0.0394(5) Uani 1 1 d . . . . .
H11C H 0.290340 0.071882 0.336887 0.059 Uiso 1 1 calc GR . . . .
H11D H 0.226713 0.015983 0.351232 0.059 Uiso 1 1 calc GR . . . .
H11E H 0.323889 0.018934 0.361487 0.059 Uiso 1 1 calc GR . . . .
C111 C -0.15878(14) 0.26690(13) 0.37731(5) 0.0393(5) Uani 1 1 d . . . . .
H11F H -0.132799 0.254191 0.396017 0.059 Uiso 1 1 calc GR . . . .
H11G H -0.197721 0.229448 0.371170 0.059 Uiso 1 1 calc GR . . . .
H11H H -0.190365 0.311069 0.379484 0.059 Uiso 1 1 calc GR . . . .
C112 C 0.56563(15) 0.14491(13) 0.45075(5) 0.0398(5) Uani 1 1 d . . . . .
H11I H 0.584487 0.166290 0.432403 0.060 Uiso 1 1 calc GR . . . .
H11J H 0.608308 0.110940 0.457428 0.060 Uiso 1 1 calc GR . . . .
H11K H 0.558368 0.181703 0.465535 0.060 Uiso 1 1 calc GR . . . .
C113 C -0.12799(15) 0.29812(14) 0.32418(5) 0.0421(5) Uani 1 1 d . . . . .
H11L H -0.158646 0.342685 0.326530 0.063 Uiso 1 1 calc GR . . . .
H11M H -0.167640 0.261447 0.317773 0.063 Uiso 1 1 calc GR . . . .
H11N H -0.083088 0.303898 0.309552 0.063 Uiso 1 1 calc GR . . . .
C15 C 0.24225(18) 0.30834(15) 0.13156(5) 0.0388(6) Uani 0.883(4) 1 d D U P A 1
H15A H 0.218010 0.261857 0.136717 0.047 Uiso 0.883(4) 1 calc R . P A 1
H15B H 0.197518 0.344209 0.134761 0.047 Uiso 0.883(4) 1 calc R . P A 1
C16 C 0.31909(15) 0.32436(12) 0.15245(5) 0.0377(5) Uani 1 1 d D U . . .
H16A H 0.364559 0.289191 0.149145 0.045 Uiso 0.883(4) 1 calc R . P A 1
H16B H 0.342469 0.371500 0.147887 0.045 Uiso 0.883(4) 1 calc R . P A 1
H16C H 0.365437 0.359637 0.152599 0.045 Uiso 0.117(4) 1 calc R . P A 2
H16D H 0.347988 0.278448 0.149883 0.045 Uiso 0.117(4) 1 calc R . P A 2
C114 C 0.02640(17) 0.78113(14) 0.37161(6) 0.0469(5) Uani 1 1 d . . . . .
H11O H 0.051844 0.751953 0.356290 0.070 Uiso 1 1 calc GR . . . .
H11P H -0.012683 0.815195 0.362776 0.070 Uiso 1 1 calc GR . . . .
H11Q H -0.004910 0.751052 0.385262 0.070 Uiso 1 1 calc GR . . . .
C5C C 0.40066(16) 0.50106(15) 0.39480(5) 0.0452(5) Uani 1 1 d . . . . .
H5CA H 0.455542 0.484193 0.387487 0.068 Uiso 1 1 calc GR . . . .
H5CB H 0.393539 0.486402 0.415150 0.068 Uiso 1 1 calc GR . . . .
H5CC H 0.398808 0.552568 0.393603 0.068 Uiso 1 1 calc GR . . . .
C115 C 0.65102(19) 0.63470(15) 0.51221(5) 0.0506(6) Uani 1 1 d . . . . .
H11R H 0.591144 0.640364 0.517627 0.076 Uiso 1 1 calc GR . . . .
H11S H 0.683548 0.675425 0.519125 0.076 Uiso 1 1 calc GR . . . .
H11T H 0.673564 0.591701 0.521143 0.076 Uiso 1 1 calc GR . . . .
C116 C 0.46145(15) 0.37385(13) 0.49530(6) 0.0433(5) Uani 1 1 d . . . . .
H11U H 0.484616 0.388157 0.476356 0.065 Uiso 1 1 calc GR . . . .
H11V H 0.500639 0.340776 0.504700 0.065 Uiso 1 1 calc GR . . . .
H11W H 0.454319 0.415455 0.507707 0.065 Uiso 1 1 calc GR . . . .
C117 C 0.00669(17) 0.58681(14) 0.35450(6) 0.0493(6) Uani 1 1 d . . . . .
H11X H 0.040041 0.572773 0.371593 0.074 Uiso 1 1 calc GR . . . .
H11Y H -0.025490 0.629634 0.359014 0.074 Uiso 1 1 calc GR . . . .
HC H 0.045008 0.595942 0.338069 0.074 Uiso 1 1 calc GR . . . .
C118 C 0.49016(15) 0.04893(12) 0.42165(5) 0.0400(5) Uani 1 1 d . . . . .
H11Z H 0.436627 0.023219 0.419201 0.060 Uiso 1 1 calc GR . . . .
HD H 0.535114 0.016031 0.427422 0.060 Uiso 1 1 calc GR . . . .
HE H 0.505657 0.071572 0.403188 0.060 Uiso 1 1 calc GR . . . .
C6C C 0.32685(18) 0.38727(12) 0.37867(6) 0.0454(5) Uani 1 1 d . . . . .
H6CA H 0.278269 0.368256 0.367855 0.068 Uiso 1 1 calc GR . . . .
H6CB H 0.322085 0.374015 0.399272 0.068 Uiso 1 1 calc GR . . . .
H6CC H 0.379683 0.368098 0.370599 0.068 Uiso 1 1 calc GR . . . .
C119 C 0.75352(15) 0.61881(14) 0.46965(7) 0.0478(6) Uani 1 1 d . . . . .
H11 H 0.775171 0.575647 0.478712 0.072 Uiso 1 1 calc GR . . . .
HF H 0.786898 0.659180 0.476449 0.072 Uiso 1 1 calc GR . . . .
HG H 0.758253 0.615000 0.448391 0.072 Uiso 1 1 calc GR . . . .
C120 C -0.11055(16) 0.54797(15) 0.31902(5) 0.0476(6) Uani 1 1 d . . . . .
H12C H -0.072944 0.556674 0.302364 0.071 Uiso 1 1 calc GR . . . .
H12D H -0.142804 0.590818 0.323435 0.071 Uiso 1 1 calc GR . . . .
H12E H -0.150000 0.509731 0.314253 0.071 Uiso 1 1 calc GR . . . .
C121 C -0.01049(16) 0.66808(15) 0.48116(6) 0.0477(6) Uani 1 1 d . . . . .
H12F H -0.040883 0.636250 0.494362 0.072 Uiso 1 1 calc GR . . . .
H12G H -0.051420 0.692255 0.468527 0.072 Uiso 1 1 calc GR . . . .
H12H H 0.021109 0.702933 0.492604 0.072 Uiso 1 1 calc GR . . . .
C21 C 0.29539(18) 0.57499(14) 0.12378(5) 0.0467(6) Uani 1 1 d . U . . .
H21A H 0.272596 0.623407 0.122032 0.056 Uiso 1 1 calc R . . . .
H21B H 0.328602 0.565064 0.105898 0.056 Uiso 1 1 calc R . . . .
C1 C 1.05774(16) 0.52999(19) 0.20257(6) 0.0560(7) Uani 1 1 d . . . . .
H1A H 1.082400 0.517355 0.183643 0.084 Uiso 1 1 calc GR . . . .
H1B H 1.064219 0.490484 0.216139 0.084 Uiso 1 1 calc GR . . . .
H1C H 1.087122 0.571407 0.210379 0.084 Uiso 1 1 calc GR . . . .
C122 C 0.3319(2) 0.31715(14) 0.52018(6) 0.0561(7) Uani 1 1 d . . . . .
H12I H 0.326371 0.359101 0.532489 0.084 Uiso 1 1 calc GR . . . .
H12J H 0.367270 0.282144 0.530157 0.084 Uiso 1 1 calc GR . . . .
H12K H 0.275462 0.297218 0.516477 0.084 Uiso 1 1 calc GR . . . .
C123 C 0.00570(18) 0.56515(14) 0.44542(6) 0.0493(6) Uani 1 1 d . . . . .
H12L H 0.046227 0.539422 0.433164 0.074 Uiso 1 1 calc GR . . . .
H12M H -0.038823 0.585660 0.433113 0.074 Uiso 1 1 calc GR . . . .
H12N H -0.020061 0.532716 0.459501 0.074 Uiso 1 1 calc GR . . . .
C8 C 0.95352(17) 0.27751(16) 0.22127(7) 0.0544(6) Uani 1 1 d . . . . .
H8A H 0.928306 0.246760 0.206119 0.065 Uiso 1 1 calc R . . . .
H8B H 0.939313 0.257016 0.240524 0.065 Uiso 1 1 calc R . . . .
C124 C -0.03763(16) 0.20615(14) 0.35016(7) 0.0525(7) Uani 1 1 d . . . . .
H12O H 0.008297 0.212768 0.335984 0.079 Uiso 1 1 calc GR . . . .
H12P H -0.076254 0.169285 0.343221 0.079 Uiso 1 1 calc GR . . . .
H12Q H -0.013479 0.192186 0.369004 0.079 Uiso 1 1 calc GR . . . .
C125 C 0.32623(18) 0.56944(17) 0.51916(5) 0.0516(6) Uani 1 1 d . . . . .
H12R H 0.265729 0.576248 0.523403 0.077 Uiso 1 1 calc GR . . . .
H12S H 0.360024 0.601942 0.531041 0.077 Uiso 1 1 calc GR . . . .
H12T H 0.342371 0.520839 0.523742 0.077 Uiso 1 1 calc GR . . . .
C7 C 1.05158(17) 0.2774(2) 0.21758(7) 0.0609(7) Uani 1 1 d . . . . .
H7A H 1.066342 0.296128 0.198311 0.091 Uiso 1 1 calc GR . . . .
H7B H 1.072958 0.229122 0.219363 0.091 Uiso 1 1 calc GR . . . .
H7C H 1.077354 0.306887 0.232731 0.091 Uiso 1 1 calc GR . . . .
C126 C 0.31670(16) 0.65972(13) 0.47740(7) 0.0498(6) Uani 1 1 d . . . . .
H12U H 0.323361 0.665394 0.456277 0.075 Uiso 1 1 calc GR . . . .
H12V H 0.352902 0.693868 0.487533 0.075 Uiso 1 1 calc GR . . . .
H12W H 0.257181 0.667752 0.482773 0.075 Uiso 1 1 calc GR . . . .
C127 C 0.13911(19) 0.23761(14) 0.45051(6) 0.0544(7) Uani 1 1 d . . . . .
H12X H 0.176655 0.216944 0.435754 0.082 Uiso 1 1 calc GR . . . .
H12Y H 0.086834 0.209728 0.451870 0.082 Uiso 1 1 calc GR . . . .
HH H 0.167963 0.237700 0.469459 0.082 Uiso 1 1 calc GR . . . .
C14 C 0.26682(19) 0.30801(18) 0.09881(6) 0.0481(7) Uani 0.883(4) 1 d D U P A 1
H14A H 0.314659 0.274956 0.095711 0.058 Uiso 0.883(4) 1 calc R . P A 1
H14B H 0.286064 0.355660 0.093042 0.058 Uiso 0.883(4) 1 calc R . P A 1
C128 C 0.0647(2) 0.3516(2) 0.46552(6) 0.0670(9) Uani 1 1 d . . . . .
H12Z H 0.095343 0.348947 0.484103 0.101 Uiso 1 1 calc GR . . . .
HI H 0.009355 0.328458 0.467490 0.101 Uiso 1 1 calc GR . . . .
HJ H 0.056305 0.401105 0.460176 0.101 Uiso 1 1 calc GR . . . .
C20 C 0.2221(2) 0.5247(3) 0.12506(7) 0.0839(12) Uani 1 1 d . U . . .
H20A H 0.186227 0.536688 0.142091 0.101 Uiso 1 1 calc R . . . .
H20B H 0.244440 0.476462 0.128116 0.101 Uiso 1 1 calc R . . . .
C13 C 0.1907(2) 0.2858(2) 0.07932(7) 0.0597(9) Uani 0.883(4) 1 d D U P A 1
H13A H 0.208098 0.286622 0.058791 0.089 Uiso 0.883(4) 1 calc GR . P A 1
H13B H 0.143422 0.318551 0.082270 0.089 Uiso 0.883(4) 1 calc GR . P A 1
H13C H 0.172680 0.238034 0.084598 0.089 Uiso 0.883(4) 1 calc GR . P A 1
C19 C 0.1656(3) 0.5251(3) 0.09696(8) 0.1051(17) Uani 1 1 d . U . . .
H19A H 0.199662 0.510240 0.080163 0.158 Uiso 1 1 calc GR . . . .
H19B H 0.143841 0.572810 0.093578 0.158 Uiso 1 1 calc GR . . . .
H19C H 0.117746 0.492638 0.099538 0.158 Uiso 1 1 calc GR . . . .
C15A C 0.2783(14) 0.3361(10) 0.1231(4) 0.0388(6) Uani 0.117(4) 1 d D U P A 2
H15C H 0.320987 0.346617 0.107812 0.047 Uiso 0.117(4) 1 calc R . P A 2
H15D H 0.235338 0.374141 0.123701 0.047 Uiso 0.117(4) 1 calc R . P A 2
C14A C 0.2378(13) 0.2642(11) 0.1188(4) 0.0481(7) Uani 0.117(4) 1 d D U P A 2
H14C H 0.210358 0.250750 0.137390 0.058 Uiso 0.117(4) 1 calc R . P A 2
H14D H 0.284248 0.229948 0.115273 0.058 Uiso 0.117(4) 1 calc R . P A 2
C13A C 0.1720(17) 0.2545(17) 0.0944(5) 0.0597(9) Uani 0.117(4) 1 d D U P A 2
H13D H 0.201173 0.244255 0.076002 0.089 Uiso 0.117(4) 1 calc GR . P A 2
H13E H 0.138562 0.297767 0.092302 0.089 Uiso 0.117(4) 1 calc GR . P A 2
H13F H 0.134072 0.215309 0.099342 0.089 Uiso 0.117(4) 1 calc GR . P A 2

loop_
_atom_site_aniso_label
_atom_site_aniso_U_11
_atom_site_aniso_U_22
_atom_site_aniso_U_33
_atom_site_aniso_U_23
_atom_site_aniso_U_13
_atom_site_aniso_U_12
O5 0.0252(6) 0.0221(6) 0.0252(6) -0.0040(5) -0.0006(5) -0.0014(5)
O12 0.0253(6) 0.0220(6) 0.0265(6) 0.0031(5) -0.0035(5) 0.0021(5)
O7 0.0246(6) 0.0189(5) 0.0333(6) 0.0009(5) 0.0044(5) 0.0026(5)
O11 0.0308(7) 0.0195(6) 0.0264(6) 0.0013(5) -0.0065(5) 0.0026(5)
O8 0.0220(6) 0.0226(6) 0.0321(6) 0.0005(5) 0.0010(5) 0.0032(5)
O6 0.0293(6) 0.0193(5) 0.0260(6) -0.0018(5) 0.0001(5) -0.0015(5)
O10 0.0265(6) 0.0193(6) 0.0324(6) 0.0019(5) -0.0018(5) -0.0038(5)
O9 0.0252(6) 0.0234(6) 0.0313(6) 0.0050(5) -0.0017(5) -0.0054(5)
O1 0.0338(7) 0.0359(7) 0.0382(7) 0.0005(6) -0.0006(6) -0.0034(6)
O1C 0.0362(8) 0.0422(8) 0.0360(7) 0.0017(6) 0.0054(6) -0.0055(6)
O4 0.0342(8) 0.0492(9) 0.0419(8) 0.0121(7) -0.0084(6) -0.0121(7)
O2 0.0431(9) 0.0324(8) 0.0640(11) -0.0055(7) -0.0216(8) 0.0017(7)
O3 0.0379(8) 0.0652(11) 0.0406(8) 0.0122(8) 0.0038(7) 0.0026(8)
C25 0.0278(9) 0.0179(7) 0.0238(8) -0.0018(6) -0.0018(7) 0.0010(6)
C26 0.0201(7) 0.0235(7) 0.0201(7) -0.0008(6) 0.0014(6) 0.0011(7)
C27 0.0223(8) 0.0168(7) 0.0285(8) 0.0033(6) 0.0035(7) 0.0017(6)
C28 0.0181(7) 0.0227(7) 0.0262(8) 0.0005(7) 0.0002(6) 0.0002(6)
C29 0.0172(7) 0.0223(8) 0.0247(8) 0.0009(6) 0.0019(6) -0.0010(6)
C30 0.0269(8) 0.0166(7) 0.0244(8) 0.0010(6) 0.0014(7) -0.0026(6)
C31 0.0178(7) 0.0223(8) 0.0247(8) -0.0008(6) 0.0017(6) 0.0018(6)
C32 0.0254(8) 0.0165(7) 0.0240(8) 0.0037(6) 0.0018(7) 0.0006(6)
C33 0.0184(7) 0.0214(8) 0.0240(8) -0.0022(6) 0.0009(6) -0.0011(6)
C34 0.0240(8) 0.0197(7) 0.0251(8) 0.0020(6) 0.0009(7) 0.0015(7)
C35 0.0283(9) 0.0185(7) 0.0214(8) -0.0010(6) 0.0005(7) 0.0015(6)
C36 0.0283(9) 0.0156(7) 0.0279(9) 0.0011(6) 0.0063(7) -0.0008(6)
C37 0.0217(8) 0.0225(7) 0.0208(7) 0.0013(6) 0.0009(6) 0.0003(7)
C38 0.0176(7) 0.0208(7) 0.0258(8) 0.0025(6) -0.0005(6) 0.0024(6)
C39 0.0224(8) 0.0199(7) 0.0249(8) -0.0003(6) 0.0022(6) -0.0030(6)
C40 0.0211(8) 0.0232(8) 0.0220(7) 0.0021(6) -0.0024(6) 0.0003(6)
C41 0.0290(9) 0.0168(7) 0.0244(8) -0.0005(6) -0.0038(7) 0.0035(6)
C42 0.0320(9) 0.0225(8) 0.0279(9) 0.0013(7) -0.0020(7) -0.0014(7)
C43 0.0217(8) 0.0215(8) 0.0252(8) 0.0001(6) -0.0014(6) 0.0031(7)
C44 0.0217(8) 0.0207(8) 0.0257(8) 0.0033(6) -0.0035(6) -0.0032(6)
C45 0.0238(8) 0.0178(7) 0.0230(7) 0.0012(6) 0.0043(6) 0.0007(6)
C46 0.0265(8) 0.0198(7) 0.0260(8) -0.0008(6) -0.0030(7) -0.0007(7)
C47 0.0183(7) 0.0266(8) 0.0264(8) 0.0016(7) -0.0018(6) -0.0007(7)
C48 0.0205(8) 0.0375(10) 0.0255(8) 0.0044(8) -0.0023(6) -0.0034(8)
C6 0.0234(8) 0.0245(8) 0.0252(8) 0.0024(6) 0.0026(7) -0.0013(7)
C24 0.0282(9) 0.0227(8) 0.0259(8) 0.0037(6) 0.0006(7) -0.0008(7)
C49 0.0168(7) 0.0240(8) 0.0237(8) -0.0002(7) -0.0005(6) 0.0004(6)
C50 0.0230(8) 0.0167(7) 0.0265(8) 0.0021(6) 0.0033(7) -0.0017(6)
C51 0.0313(9) 0.0200(8) 0.0286(9) 0.0015(7) -0.0041(7) -0.0017(7)
C52 0.0228(8) 0.0227(8) 0.0227(8) -0.0001(6) -0.0042(6) -0.0005(7)
C53 0.0209(8) 0.0296(8) 0.0238(8) 0.0014(7) 0.0002(6) -0.0027(7)
C54 0.0261(9) 0.0174(7) 0.0247(8) -0.0028(6) -0.0006(7) 0.0029(6)
C55 0.0229(8) 0.0312(9) 0.0299(8) 0.0037(8) -0.0031(7) -0.0006(7)
C56 0.0248(8) 0.0242(8) 0.0299(9) 0.0003(7) 0.0052(7) 0.0011(7)
C57 0.0298(9) 0.0224(8) 0.0246(8) -0.0015(6) 0.0024(7) 0.0016(7)
C58 0.0201(8) 0.0252(8) 0.0273(8) 0.0014(7) 0.0003(6) -0.0007(7)
C59 0.0254(9) 0.0362(9) 0.0229(8) 0.0030(7) -0.0022(7) -0.0028(7)
C60 0.0212(8) 0.0349(10) 0.0306(9) 0.0032(7) 0.0014(7) -0.0001(7)
C61 0.0327(9) 0.0155(7) 0.0247(8) 0.0000(6) -0.0018(7) -0.0006(6)
C62 0.0289(9) 0.0253(8) 0.0295(9) 0.0048(7) 0.0010(7) -0.0018(7)
C63 0.0208(8) 0.0267(8) 0.0289(8) 0.0028(7) -0.0017(7) -0.0013(7)
C64 0.0279(9) 0.0162(7) 0.0279(8) -0.0020(6) -0.0004(7) -0.0018(6)
C65 0.0300(9) 0.0229(8) 0.0240(8) 0.0018(6) -0.0020(7) -0.0001(7)
C66 0.0196(8) 0.0412(10) 0.0281(9) 0.0014(8) -0.0005(7) -0.0022(8)
C67 0.0373(10) 0.0265(9) 0.0273(9) -0.0020(7) 0.0045(8) 0.0026(8)
C68 0.0304(9) 0.0293(9) 0.0275(9) -0.0043(7) 0.0034(7) 0.0009(7)
C12 0.0265(9) 0.0245(8) 0.0261(8) -0.0045(7) 0.0023(7) 0.0032(7)
C69 0.0297(9) 0.0240(8) 0.0302(9) -0.0005(7) 0.0050(7) 0.0011(7)
C70 0.0271(9) 0.0217(8) 0.0288(9) 0.0009(7) 0.0034(7) 0.0007(7)
C18 0.0331(9) 0.0232(8) 0.0257(8) -0.0029(7) -0.0023(7) 0.0033(7)
C71 0.0340(10) 0.0242(8) 0.0270(9) 0.0000(7) 0.0065(7) 0.0036(7)
C72 0.0248(8) 0.0206(8) 0.0246(8) -0.0005(6) -0.0006(7) 0.0043(6)
C73 0.0270(9) 0.0303(9) 0.0281(9) 0.0052(7) -0.0035(7) -0.0028(7)
C74 0.0285(9) 0.0349(9) 0.0230(8) 0.0001(7) -0.0003(7) 0.0009(7)
C75 0.0330(9) 0.0241(8) 0.0268(9) 0.0042(7) -0.0007(7) 0.0019(7)
C76 0.0302(10) 0.0322(9) 0.0260(9) -0.0014(7) 0.0008(7) 0.0009(7)
C77 0.0324(10) 0.0296(9) 0.0319(9) -0.0041(7) 0.0044(8) 0.0018(8)
C78 0.0268(9) 0.0324(9) 0.0330(10) 0.0045(8) 0.0021(8) -0.0027(7)
C5 0.0242(9) 0.0344(9) 0.0279(9) 0.0002(7) 0.0034(7) -0.0032(7)
C79 0.0316(10) 0.0334(10) 0.0313(9) 0.0039(8) -0.0020(8) -0.0026(8)
C80 0.0249(9) 0.0403(11) 0.0318(9) 0.0030(8) 0.0043(7) 0.0000(8)
C81 0.0339(10) 0.0292(9) 0.0344(10) 0.0003(8) -0.0027(8) -0.0018(8)
C82 0.0341(10) 0.0318(10) 0.0304(9) 0.0046(8) -0.0007(8) -0.0019(8)
C83 0.0247(9) 0.0313(9) 0.0343(10) 0.0041(8) 0.0015(7) -0.0025(7)
C3 0.0277(10) 0.0427(11) 0.0324(10) 0.0012(8) 0.0042(8) -0.0002(8)
C84 0.0262(9) 0.0344(10) 0.0342(10) -0.0021(8) 0.0029(8) 0.0004(8)
C85 0.0305(10) 0.0377(10) 0.0361(10) -0.0049(8) -0.0036(8) -0.0027(8)
C2C 0.0312(9) 0.0290(9) 0.0328(9) 0.0033(8) 0.0012(7) 0.0000(8)
C86 0.0345(10) 0.0302(9) 0.0267(9) 0.0025(7) 0.0017(7) -0.0046(8)
C87 0.0229(9) 0.0339(10) 0.0427(11) -0.0012(8) -0.0045(8) -0.0001(8)
C88 0.0309(10) 0.0301(9) 0.0354(10) 0.0065(8) -0.0023(8) -0.0030(8)
C4 0.0284(9) 0.0309(9) 0.0280(9) 0.0038(7) 0.0054(7) 0.0003(7)
C89 0.0345(10) 0.0314(9) 0.0289(9) 0.0005(8) -0.0008(8) -0.0014(8)
C90 0.0364(10) 0.0256(8) 0.0305(9) 0.0046(7) 0.0025(8) -0.0021(7)
C91 0.0344(11) 0.0330(10) 0.0304(9) -0.0018(8) 0.0008(8) -0.0009(8)
C11 0.0304(10) 0.0349(10) 0.0306(9) -0.0056(8) 0.0033(8) 0.0042(8)
C92 0.0344(10) 0.0324(10) 0.0307(9) -0.0014(8) -0.0009(8) 0.0026(8)
C93 0.0303(10) 0.0389(11) 0.0374(10) -0.0006(9) 0.0014(8) -0.0006(8)
C94 0.0279(9) 0.0393(10) 0.0282(9) 0.0053(8) -0.0008(7) -0.0020(8)
C95 0.0269(9) 0.0364(10) 0.0415(11) 0.0058(8) -0.0031(8) 0.0015(8)
C23 0.0325(10) 0.0354(10) 0.0264(9) 0.0029(7) -0.0012(7) 0.0033(8)
C3C 0.0378(11) 0.0317(9) 0.0333(10) 0.0044(8) 0.0009(8) -0.0008(8)
C10 0.0351(11) 0.0340(10) 0.0362(10) 0.0000(8) 0.0061(8) -0.0005(8)
C2 0.0298(10) 0.0529(13) 0.0348(10) 0.0051(9) 0.0084(8) 0.0023(9)
C17 0.0388(11) 0.0403(11) 0.0306(10) -0.0053(8) -0.0065(8) 0.0077(9)
C96 0.0313(10) 0.0472(12) 0.0363(10) 0.0043(9) 0.0020(8) -0.0042(9)
C1C 0.0337(11) 0.0387(11) 0.0369(10) 0.0049(9) 0.0013(8) 0.0025(8)
C97 0.0336(10) 0.0302(9) 0.0431(11) 0.0061(8) -0.0052(9) -0.0032(8)
C98 0.0482(13) 0.0404(11) 0.0385(11) 0.0076(9) 0.0007(10) 0.0034(10)
C99 0.0426(12) 0.0353(10) 0.0337(10) 0.0063(8) -0.0031(9) -0.0031(9)
C100 0.0356(11) 0.0414(12) 0.0447(12) -0.0047(9) -0.0028(9) 0.0039(9)
C9 0.0374(11) 0.0423(11) 0.0395(11) -0.0049(9) 0.0071(9) -0.0085(9)
C101 0.0414(12) 0.0360(11) 0.0539(14) -0.0002(10) -0.0012(10) -0.0021(9)
C102 0.0312(10) 0.0384(11) 0.0393(11) -0.0054(9) 0.0032(8) -0.0006(8)
C4C 0.0408(11) 0.0337(10) 0.0355(10) 0.0005(9) 0.0039(8) -0.0048(9)
C103 0.0273(10) 0.0498(12) 0.0351(10) -0.0021(9) 0.0067(8) -0.0022(9)
C104 0.0396(11) 0.0410(11) 0.0400(11) -0.0055(9) 0.0004(9) 0.0112(9)
C105 0.0421(12) 0.0428(11) 0.0355(11) -0.0119(9) 0.0050(9) 0.0015(9)
C22 0.0403(12) 0.0461(12) 0.0291(10) -0.0038(9) 0.0032(8) -0.0056(9)
C106 0.0353(11) 0.0441(12) 0.0506(13) 0.0080(10) -0.0063(10) 0.0027(9)
C107 0.0473(13) 0.0322(10) 0.0439(12) -0.0039(9) 0.0084(10) -0.0068(9)
C108 0.0376(11) 0.0378(11) 0.0445(12) 0.0095(9) 0.0021(9) -0.0061(9)
C109 0.0356(11) 0.0462(12) 0.0303(10) 0.0100(9) -0.0046(8) -0.0021(9)
C110 0.0440(12) 0.0317(10) 0.0424(11) 0.0019(9) -0.0071(9) -0.0078(9)
C111 0.0280(10) 0.0435(11) 0.0466(12) 0.0090(9) -0.0039(9) -0.0075(9)
C112 0.0367(11) 0.0435(12) 0.0393(11) 0.0000(9) -0.0015(9) -0.0051(9)
C113 0.0313(11) 0.0557(13) 0.0394(11) -0.0041(10) -0.0051(9) -0.0038(10)
C15 0.0401(14) 0.0445(14) 0.0319(12) -0.0020(10) -0.0048(10) 0.0075(11)
C16 0.0426(11) 0.0402(11) 0.0305(10) -0.0017(8) -0.0031(9) 0.0118(9)
C114 0.0480(13) 0.0470(13) 0.0456(12) -0.0027(10) -0.0122(11) -0.0018(11)
C5C 0.0368(12) 0.0631(15) 0.0358(11) -0.0001(10) -0.0003(9) -0.0051(11)
C115 0.0552(15) 0.0580(15) 0.0386(12) -0.0149(11) -0.0123(11) -0.0027(12)
C116 0.0362(11) 0.0393(11) 0.0546(13) 0.0004(10) -0.0108(10) -0.0047(9)
C117 0.0446(13) 0.0431(12) 0.0602(15) -0.0109(11) 0.0190(11) -0.0094(10)
C118 0.0405(11) 0.0404(12) 0.0390(11) -0.0062(9) -0.0029(9) 0.0035(9)
C6C 0.0587(15) 0.0324(11) 0.0452(12) 0.0091(9) 0.0127(11) 0.0052(10)
C119 0.0321(11) 0.0432(12) 0.0681(16) -0.0056(11) -0.0018(11) -0.0050(9)
C120 0.0376(12) 0.0633(15) 0.0420(12) 0.0134(11) 0.0043(9) 0.0194(11)
C121 0.0357(12) 0.0608(15) 0.0467(13) -0.0028(11) 0.0070(10) -0.0026(11)
C21 0.0593(15) 0.0508(13) 0.0300(10) -0.0022(9) 0.0016(10) 0.0044(11)
C1 0.0327(12) 0.086(2) 0.0491(13) 0.0038(14) 0.0106(10) 0.0115(13)
C122 0.081(2) 0.0414(13) 0.0464(13) -0.0049(10) 0.0206(14) -0.0095(13)
C123 0.0536(15) 0.0479(13) 0.0465(13) 0.0001(10) 0.0029(11) -0.0140(11)
C8 0.0372(13) 0.0524(15) 0.0737(18) -0.0014(13) 0.0105(12) 0.0024(11)
C124 0.0348(12) 0.0408(13) 0.0821(19) -0.0149(12) -0.0124(12) 0.0064(10)
C125 0.0452(13) 0.0701(17) 0.0395(12) -0.0093(11) 0.0074(10) -0.0027(12)
C7 0.0342(13) 0.086(2) 0.0629(17) -0.0113(15) -0.0043(12) 0.0090(13)
C126 0.0337(11) 0.0360(11) 0.0797(18) -0.0054(11) 0.0021(12) 0.0003(9)
C127 0.0580(16) 0.0490(14) 0.0562(15) 0.0189(12) -0.0207(13) -0.0109(12)
C14 0.0468(15) 0.0675(18) 0.0299(12) -0.0051(11) -0.0026(10) 0.0160(13)
C128 0.0593(17) 0.107(3) 0.0351(12) -0.0094(14) -0.0006(12) 0.0258(17)
C20 0.072(2) 0.131(3) 0.0482(16) 0.0147(19) -0.0168(15) -0.041(2)
C13 0.0573(18) 0.082(2) 0.0393(16) -0.0086(15) -0.0096(14) 0.0204(17)
C19 0.077(2) 0.181(5) 0.0571(19) -0.014(3) -0.0254(18) -0.028(3)
C15A 0.0401(14) 0.0445(14) 0.0319(12) -0.0020(10) -0.0048(10) 0.0075(11)
C14A 0.0468(15) 0.0675(18) 0.0299(12) -0.0051(11) -0.0026(10) 0.0160(13)
C13A 0.0573(18) 0.082(2) 0.0393(16) -0.0086(15) -0.0096(14) 0.0204(17)

loop_
_atom_type_symbol
_atom_type_description
_atom_type_scat_dispersion_real
_atom_type_scat_dispersion_imag
_atom_type_scat_source
C C 0.0181 0.0091 'International Tables Vol C Tables 4.2.6.8 and 6.1.1.4'
H H 0.0000 0.0000 'International Tables Vol C Tables 4.2.6.8 and 6.1.1.4'
O O 0.0492 0.0322 'International Tables Vol C Tables 4.2.6.8 and 6.1.1.4'

loop_
_exptl_crystal_face_index_h
_exptl_crystal_face_index_k
_exptl_crystal_face_index_l
_exptl_crystal_face_perp_dist
0 -9 -18 0.0496
0 9 18 0.0560
1 -12 -4 0.0614
10 0 -4 0.0784
1 8 22 0.0525
0 -8 -23 0.0549
9 -2 -14 0.0820
10 1 -6 0.0821
-6 -7 -16 0.0700
0 9 -21 0.0531
-1 -9 20 0.0749
-9 3 -8 0.0763
10 0 2 0.0805
0 11 -11 0.0614
-9 -2 -11 0.0745
1 0 -29 0.0583
9 1 -14 0.0841
8 2 15 0.0733
0 1 29 0.0582
-9 -2 8 0.0960
0 2 -29 0.0578
-8 7 8 0.0910
2 -7 22 0.0811
9 -3 12 0.0844
-8 -8 -5 0.0881

loop_
_geom_angle_atom_site_label_1
_geom_angle_atom_site_label_2
_geom_angle_atom_site_label_3
_geom_angle
_geom_angle_site_symmetry_1
_geom_angle_site_symmetry_3
_geom_angle_publ_flag
C33 O5 C57 115.54(13) . . ?
C38 O12 C65 116.69(13) . . ?
C27 O7 C56 117.85(13) . . ?
C41 O11 C65 117.20(13) . . ?
C43 O8 C56 115.34(13) . . ?
C30 O6 C57 118.37(13) . . ?
C64 O10 C62 117.15(13) . . ?
C44 O9 C62 116.43(14) . . ?
C102 O1 H1 107.4(19) . . ?
C1C O1C H1CA 108.9(19) . . ?
C94 O4 H4 106(2) . . ?
C81 O2 H2 119(2) . . ?
C96 O3 H3 101(2) . . ?
C35 C25 C46 122.62(16) . . ?
C64 C25 C35 118.28(16) . . ?
C64 C25 C46 119.06(16) . . ?
C29 C26 H26 118.3 . . ?
C31 C26 H26 118.3 . . ?
C31 C26 C29 123.32(15) . . ?
O7 C27 C32 120.39(16) . . ?
O7 C27 C36 117.60(15) . . ?
C36 C27 C32 121.79(16) . . ?
C58 C28 C49 179.07(18) . . ?
C26 C29 C39 122.01(15) . . ?
C33 C29 C26 117.51(16) . . ?
C33 C29 C39 120.38(15) . . ?
O6 C30 C36 117.39(15) . . ?
O6 C30 C50 121.12(16) . . ?
C50 C30 C36 121.29(16) . . ?
C26 C31 C72 121.65(15) . . ?
C38 C31 C26 117.50(16) . . ?
C38 C31 C72 120.74(15) . . ?
C27 C32 C34 120.27(16) . . ?
C27 C32 C45 117.23(16) . . ?
C45 C32 C34 122.42(15) . . ?
O5 C33 C29 120.80(15) . . ?
O5 C33 C49 117.68(14) . . ?
C29 C33 C49 121.50(16) . . ?
C32 C34 H34 107.4 . . ?
C32 C34 C40 107.09(13) . . ?
C32 C34 C24 113.89(15) . . ?
C40 C34 H34 107.4 . . ?
C40 C34 C24 113.36(14) . . ?
C24 C34 H34 107.4 . . ?
C25 C35 H35 118.8 . . ?
C25 C35 C54 122.31(16) . . ?
C54 C35 H35 118.8 . . ?
C27 C36 C30 118.87(16) . . ?
C27 C36 C70 120.91(17) . . ?
C30 C36 C70 120.22(17) . . ?
C40 C37 H37 118.6 . . ?
C40 C37 C52 122.84(15) . . ?
C52 C37 H37 118.6 . . ?
O12 C38 C31 121.30(15) . . ?
O12 C38 C49 117.07(15) . . ?
C31 C38 C49 121.59(16) . . ?
C29 C39 H39 107.1 . . ?
C29 C39 C6 113.27(14) . . ?
C6 C39 H39 107.1 . . ?
C50 C39 C29 107.42(13) . . ?
C50 C39 H39 107.1 . . ?
C50 C39 C6 114.42(15) . . ?
C37 C40 C34 122.11(15) . . ?
C43 C40 C34 120.14(15) . . ?
C43 C40 C37 117.61(16) . . ?
O11 C41 C54 120.55(16) . . ?
O11 C41 C61 117.33(15) . . ?
C54 C41 C61 122.01(16) . . ?
C51 C42 C75 176.3(2) . . ?
O8 C43 C40 120.93(16) . . ?
O8 C43 C47 117.54(15) . . ?
C40 C43 C47 121.53(16) . . ?
O9 C44 C47 117.44(15) . . ?
O9 C44 C52 121.02(16) . . ?
C52 C44 C47 121.49(16) . . ?
C32 C45 H45 118.5 . . ?
C50 C45 C32 122.92(16) . . ?
C50 C45 H45 118.5 . . ?
C25 C46 H46 106.4 . . ?
C25 C46 C18 115.06(15) . . ?
C52 C46 C25 108.27(14) . . ?
C52 C46 H46 106.4 . . ?
C52 C46 C18 113.67(15) . . ?
C18 C46 H46 106.4 . . ?
C43 C47 C63 121.01(17) . . ?
C44 C47 C43 118.69(15) . . ?
C44 C47 C63 120.20(16) . . ?
C55 C48 C80 118.69(17) . . ?
C66 C48 C55 117.80(19) . . ?
C66 C48 C80 123.51(17) . . ?
C39 C6 H6A 109.3 . . ?
C39 C6 H6B 109.3 . . ?
H6A C6 H6B 107.9 . . ?
C5 C6 C39 111.73(15) . . ?
C5 C6 H6A 109.3 . . ?
C5 C6 H6B 109.3 . . ?
C34 C24 H24A 109.1 . . ?
C34 C24 H24B 109.1 . . ?
H24A C24 H24B 107.8 . . ?
C23 C24 C34 112.62(15) . . ?
C23 C24 H24A 109.1 . . ?
C23 C24 H24B 109.1 . . ?
C33 C49 C28 120.84(16) . . ?
C33 C49 C38 118.55(15) . . ?
C38 C49 C28 120.60(16) . . ?
C30 C50 C39 119.62(16) . . ?
C30 C50 C45 117.88(16) . . ?
C45 C50 C39 122.44(15) . . ?
C42 C51 C61 179.1(2) . . ?
C37 C52 C46 122.23(16) . . ?
C44 C52 C37 117.76(16) . . ?
C44 C52 C46 119.89(16) . . ?
C58 C53 C73 117.51(16) . . ?
C59 C53 C58 118.66(17) . . ?
C59 C53 C73 123.82(16) . . ?
C35 C54 C72 122.88(16) . . ?
C41 C54 C35 117.52(17) . . ?
C41 C54 C72 119.55(16) . . ?
C63 C55 C48 178.4(2) . . ?
O7 C56 O8 112.31(14) . . ?
O7 C56 H56A 109.1 . . ?
O7 C56 H56B 109.1 . . ?
O8 C56 H56A 109.1 . . ?
O8 C56 H56B 109.1 . . ?
H56A C56 H56B 107.9 . . ?
O5 C57 O6 112.48(14) . . ?
O5 C57 H57A 109.1 . . ?
O5 C57 H57B 109.1 . . ?
O6 C57 H57A 109.1 . . ?
O6 C57 H57B 109.1 . . ?
H57A C57 H57B 107.8 . . ?
C28 C58 C53 178.2(2) . . ?
C74 C59 C53 177.6(2) . . ?
C66 C60 C83 117.09(18) . . ?
C66 C60 C87 123.27(18) . . ?
C83 C60 C87 119.60(17) . . ?
C41 C61 C51 120.80(17) . . ?
C41 C61 C64 118.67(16) . . ?
C64 C61 C51 120.53(17) . . ?
O10 C62 H62A 109.0 . . ?
O10 C62 H62B 109.0 . . ?
O9 C62 O10 112.74(15) . . ?
O9 C62 H62A 109.0 . . ?
O9 C62 H62B 109.0 . . ?
H62A C62 H62B 107.8 . . ?
C55 C63 C47 174.26(19) . . ?
O10 C64 C25 121.26(16) . . ?
O10 C64 C61 117.42(16) . . ?
C25 C64 C61 121.18(17) . . ?
O12 C65 H65A 109.2 . . ?
O12 C65 H65B 109.2 . . ?
O11 C65 O12 112.12(15) . . ?
O11 C65 H65A 109.2 . . ?
O11 C65 H65B 109.2 . . ?
H65A C65 H65B 107.9 . . ?
C48 C66 C60 178.9(2) . . ?
C68 C67 C71 175.3(2) . . ?
C67 C68 C84 120.40(19) . . ?
C67 C68 C92 121.63(18) . . ?
C84 C68 C92 117.98(17) . . ?
H12A C12 H12B 107.8 . . ?
C72 C12 H12A 109.1 . . ?
C72 C12 H12B 109.1 . . ?
C11 C12 H12A 109.1 . . ?
C11 C12 H12B 109.1 . . ?
C11 C12 C72 112.62(15) . . ?
C70 C69 C71 175.0(2) . . ?
C69 C70 C36 178.3(2) . . ?
C46 C18 H18A 109.6 . . ?
C46 C18 H18B 109.6 . . ?
H18A C18 H18B 108.1 . . ?
C17 C18 C46 110.45(16) . . ?
C17 C18 H18A 109.6 . . ?
C17 C18 H18B 109.6 . . ?
C67 C71 C69 119.87(19) . . ?
C67 C71 C77 123.49(17) . . ?
C69 C71 C77 116.61(17) . . ?
C31 C72 C12 113.61(14) . . ?
C31 C72 H72 107.1 . . ?
C54 C72 C31 107.26(14) . . ?
C54 C72 C12 114.18(15) . . ?
C54 C72 H72 107.1 . . ?
C12 C72 H72 107.1 . . ?
C95 C73 C53 108.01(15) . . ?
C95 C73 C97 110.28(17) . . ?
C95 C73 C109 109.06(16) . . ?
C97 C73 C53 108.79(15) . . ?
C109 C73 C53 110.56(17) . . ?
C109 C73 C97 110.12(17) . . ?
C59 C74 C76 120.18(18) . . ?
C59 C74 C85 122.68(18) . . ?
C76 C74 C85 117.12(17) . . ?
C42 C75 C88 116.76(16) . . ?
C90 C75 C42 118.86(18) . . ?
C90 C75 C88 124.38(17) . . ?
C91 C76 C74 176.3(2) . . ?
C100 C77 C71 108.97(16) . . ?
C100 C77 C105 109.68(18) . . ?
C100 C77 C107 109.29(18) . . ?
C105 C77 C71 110.35(17) . . ?
C107 C77 C71 108.59(17) . . ?
C107 C77 C105 109.93(17) . . ?
C83 C78 C94 175.0(2) . . ?
C6 C5 H5A 108.6 . . ?
C6 C5 H5B 108.6 . . ?
H5A C5 H5B 107.5 . . ?
C4 C5 C6 114.83(16) . . ?
C4 C5 H5A 108.6 . . ?
C4 C5 H5B 108.6 . . ?
C82 C79 C81 178.8(2) . . ?
C48 C80 C120 107.75(17) . . ?
C103 C80 C48 110.07(17) . . ?
C103 C80 C120 109.30(17) . . ?
C117 C80 C48 109.19(17) . . ?
C117 C80 C103 109.97(18) . . ?
C117 C80 C120 110.5(2) . . ?
O2 C81 C79 110.41(17) . . ?
O2 C81 C116 105.60(17) . . ?
O2 C81 C122 108.9(2) . . ?
C79 C81 C116 109.92(18) . . ?
C79 C81 C122 110.04(18) . . ?
C116 C81 C122 111.9(2) . . ?
C79 C82 C86 176.2(2) . . ?
C78 C83 C60 177.1(2) . . ?
H3A C3 H3B 107.7 . . ?
C4 C3 H3A 108.8 . . ?
C4 C3 H3B 108.8 . . ?
C2 C3 H3A 108.8 . . ?
C2 C3 H3B 108.8 . . ?
C2 C3 C4 113.83(17) . . ?
C93 C84 C68 176.6(2) . . ?
C101 C85 C74 108.69(17) . . ?
C101 C85 C115 109.5(2) . . ?
C101 C85 C119 110.0(2) . . ?
C115 C85 C74 108.37(19) . . ?
C119 C85 C74 110.72(18) . . ?
C119 C85 C115 109.5(2) . . ?
C1C C2C C3C 104.87(16) . . ?
C5C C2C C3C 110.56(17) . . ?
C5C C2C C1C 110.05(18) . . ?
C5C C2C C6C 110.34(19) . . ?
C6C C2C C3C 110.72(17) . . ?
C6C C2C C1C 110.18(18) . . ?
C82 C86 C89 118.28(17) . . ?
C90 C86 C82 119.97(19) . . ?
C90 C86 C89 121.73(18) . . ?
C111 C87 C60 108.60(17) . . ?
C113 C87 C60 110.34(18) . . ?
C113 C87 C111 109.94(17) . . ?
C113 C87 C124 109.8(2) . . ?
C124 C87 C60 108.49(17) . . ?
C124 C87 C111 109.6(2) . . ?
C106 C88 C75 109.39(17) . . ?
C106 C88 C108 110.40(18) . . ?
C106 C88 C110 108.78(18) . . ?
C108 C88 C75 110.81(17) . . ?
C108 C88 C110 109.60(17) . . ?
C110 C88 C75 107.79(17) . . ?
C5 C4 C3 112.13(17) . . ?
C5 C4 H4A 109.2 . . ?
C5 C4 H4B 109.2 . . ?
C3 C4 H4A 109.2 . . ?
C3 C4 H4B 109.2 . . ?
H4A C4 H4B 107.9 . . ?
C99 C89 C86 108.02(17) . . ?
C112 C89 C86 109.04(17) . . ?
C112 C89 C99 110.76(17) . . ?
C112 C89 C118 109.48(18) . . ?
C118 C89 C86 110.50(16) . . ?
C118 C89 C99 109.04(17) . . ?
C86 C90 C75 176.1(2) . . ?
C76 C91 C102 177.2(2) . . ?
C12 C11 H11A 109.0 . . ?
C12 C11 H11B 109.0 . . ?
C12 C11 C10 113.00(17) . . ?
H11A C11 H11B 107.8 . . ?
C10 C11 H11A 109.0 . . ?
C10 C11 H11B 109.0 . . ?
C98 C92 C68 110.30(18) . . ?
C98 C92 C104 109.27(18) . . ?
C98 C92 C114 109.79(19) . . ?
C104 C92 C68 108.80(16) . . ?
C114 C92 C68 108.84(17) . . ?
C114 C92 C104 109.83(19) . . ?
C84 C93 C96 177.3(2) . . ?
O4 C94 C78 109.85(16) . . ?
O4 C94 C127 103.93(18) . . ?
O4 C94 C128 111.4(2) . . ?
C78 C94 C127 111.05(19) . . ?
C78 C94 C128 109.04(19) . . ?
C128 C94 C127 111.5(2) . . ?
C73 C95 H95A 109.5 . . ?
C73 C95 H95B 109.5 . . ?
C73 C95 H95C 109.5 . . ?
H95A C95 H95B 109.5 . . ?
H95A C95 H95C 109.5 . . ?
H95B C95 H95C 109.5 . . ?
C24 C23 H23A 109.1 . . ?
C24 C23 H23B 109.1 . . ?
C24 C23 C22 112.60(17) . . ?
H23A C23 H23B 107.8 . . ?
C22 C23 H23A 109.1 . . ?
C22 C23 H23B 109.1 . . ?
C2C C3C H3CA 107.9 . . ?
C2C C3C H3CB 107.9 . . ?
H3CA C3C H3CB 107.2 . . ?
C4C C3C C2C 117.49(18) . . ?
C4C C3C H3CA 107.9 . . ?
C4C C3C H3CB 107.9 . . ?
C11 C10 H10A 108.7 . . ?
C11 C10 H10B 108.7 . . ?
H10A C10 H10B 107.6 . . ?
C9 C10 C11 114.36(19) . . ?
C9 C10 H10A 108.7 . . ?
C9 C10 H10B 108.7 . . ?
C3 C2 H2A 109.0 . . ?
C3 C2 H2B 109.0 . . ?
C3 C2 C1 112.97(19) . . ?
H2A C2 H2B 107.8 . . ?
C1 C2 H2A 109.0 . . ?
C1 C2 H2B 109.0 . . ?
C18 C17 H17A 108.6 . . ?
C18 C17 H17B 108.6 . . ?
H17A C17 H17B 107.6 . . ?
C16 C17 C18 114.68(19) . . ?
C16 C17 H17A 108.6 . . ?
C16 C17 H17B 108.6 . . ?
O3 C96 C93 111.71(18) . . ?
O3 C96 C121 104.94(19) . . ?
O3 C96 C123 110.2(2) . . ?
C93 C96 C121 109.4(2) . . ?
C93 C96 C123 109.75(19) . . ?
C123 C96 C121 110.8(2) . . ?
O1C C1C C2C 114.92(17) . . ?
O1C C1C H1CB 108.5 . . ?
O1C C1C H1CC 108.5 . . ?
C2C C1C H1CB 108.5 . . ?
C2C C1C H1CC 108.5 . . ?
H1CB C1C H1CC 107.5 . . ?
C73 C97 H97A 109.5 . . ?
C73 C97 H97B 109.5 . . ?
C73 C97 H97C 109.5 . . ?
H97A C97 H97B 109.5 . . ?
H97A C97 H97C 109.5 . . ?
H97B C97 H97C 109.5 . . ?
C92 C98 H98A 109.5 . . ?
C92 C98 H98B 109.5 . . ?
C92 C98 H98C 109.5 . . ?
H98A C98 H98B 109.5 . . ?
H98A C98 H98C 109.5 . . ?
H98B C98 H98C 109.5 . . ?
C89 C99 H99A 109.5 . . ?
C89 C99 H99B 109.5 . . ?
C89 C99 H99C 109.5 . . ?
H99A C99 H99B 109.5 . . ?
H99A C99 H99C 109.5 . . ?
H99B C99 H99C 109.5 . . ?
C77 C100 H10C 109.5 . . ?
C77 C100 H10D 109.5 . . ?
C77 C100 H10E 109.5 . . ?
H10C C100 H10D 109.5 . . ?
H10C C100 H10E 109.5 . . ?
H10D C100 H10E 109.5 . . ?
C10 C9 H9A 108.7 . . ?
C10 C9 H9B 108.7 . . ?
H9A C9 H9B 107.6 . . ?
C8 C9 C10 114.3(2) . . ?
C8 C9 H9A 108.7 . . ?
C8 C9 H9B 108.7 . . ?
C85 C101 H10F 109.5 . . ?
C85 C101 H10G 109.5 . . ?
C85 C101 H10H 109.5 . . ?
H10F C101 H10G 109.5 . . ?
H10F C101 H10H 109.5 . . ?
H10G C101 H10H 109.5 . . ?
O1 C102 C91 110.64(17) . . ?
O1 C102 C125 108.20(19) . . ?
O1 C102 C126 106.59(18) . . ?
C91 C102 C125 110.1(2) . . ?
C91 C102 C126 109.16(19) . . ?
C126 C102 C125 112.1(2) . . ?
C3C C4C H4CA 109.5 . . ?
C3C C4C H4CB 109.5 . . ?
C3C C4C H4CC 109.5 . . ?
H4CA C4C H4CB 109.5 . . ?
H4CA C4C H4CC 109.5 . . ?
H4CB C4C H4CC 109.5 . . ?
C80 C103 H10I 109.5 . . ?
C80 C103 H10J 109.5 . . ?
C80 C103 H10K 109.5 . . ?
H10I C103 H10J 109.5 . . ?
H10I C103 H10K 109.5 . . ?
H10J C103 H10K 109.5 . . ?
C92 C104 H10L 109.5 . . ?
C92 C104 H10M 109.5 . . ?
C92 C104 H10N 109.5 . . ?
H10L C104 H10M 109.5 . . ?
H10L C104 H10N 109.5 . . ?
H10M C104 H10N 109.5 . . ?
C77 C105 H10O 109.5 . . ?
C77 C105 H10P 109.5 . . ?
C77 C105 H10Q 109.5 . . ?
H10O C105 H10P 109.5 . . ?
H10O C105 H10Q 109.5 . . ?
H10P C105 H10Q 109.5 . . ?
C23 C22 H22A 108.7 . . ?
C23 C22 H22B 108.7 . . ?
H22A C22 H22B 107.6 . . ?
C21 C22 C23 114.18(19) . . ?
C21 C22 H22A 108.7 . . ?
C21 C22 H22B 108.7 . . ?
C88 C106 H10R 109.5 . . ?
C88 C106 H10S 109.5 . . ?
C88 C106 H10T 109.5 . . ?
H10R C106 H10S 109.5 . . ?
H10R C106 H10T 109.5 . . ?
H10S C106 H10T 109.5 . . ?
C77 C107 H10U 109.5 . . ?
C77 C107 H10V 109.5 . . ?
C77 C107 H10W 109.5 . . ?
H10U C107 H10V 109.5 . . ?
H10U C107 H10W 109.5 . . ?
H10V C107 H10W 109.5 . . ?
C88 C108 H10X 109.5 . . ?
C88 C108 H10Y 109.5 . . ?
C88 C108 H 109.5 . . ?
H10X C108 H10Y 109.5 . . ?
H10X C108 H 109.5 . . ?
H10Y C108 H 109.5 . . ?
C73 C109 H10Z 109.5 . . ?
C73 C109 HA 109.5 . . ?
C73 C109 HB 109.5 . . ?
H10Z C109 HA 109.5 . . ?
H10Z C109 HB 109.5 . . ?
HA C109 HB 109.5 . . ?
C88 C110 H11C 109.5 . . ?
C88 C110 H11D 109.5 . . ?
C88 C110 H11E 109.5 . . ?
H11C C110 H11D 109.5 . . ?
H11C C110 H11E 109.5 . . ?
H11D C110 H11E 109.5 . . ?
C87 C111 H11F 109.5 . . ?
C87 C111 H11G 109.5 . . ?
C87 C111 H11H 109.5 . . ?
H11F C111 H11G 109.5 . . ?
H11F C111 H11H 109.5 . . ?
H11G C111 H11H 109.5 . . ?
C89 C112 H11I 109.5 . . ?
C89 C112 H11J 109.5 . . ?
C89 C112 H11K 109.5 . . ?
H11I C112 H11J 109.5 . . ?
H11I C112 H11K 109.5 . . ?
H11J C112 H11K 109.5 . . ?
C87 C113 H11L 109.5 . . ?
C87 C113 H11M 109.5 . . ?
C87 C113 H11N 109.5 . . ?
H11L C113 H11M 109.5 . . ?
H11L C113 H11N 109.5 . . ?
H11M C113 H11N 109.5 . . ?
H15A C15 H15B 107.7 . . ?
C16 C15 H15A 108.9 . . ?
C16 C15 H15B 108.9 . . ?
C14 C15 H15A 108.9 . . ?
C14 C15 H15B 108.9 . . ?
C14 C15 C16 113.5(2) . . ?
C17 C16 C15 111.2(2) . . ?
C17 C16 H16A 109.4 . . ?
C17 C16 H16B 109.4 . . ?
C17 C16 H16C 102.7 . . ?
C17 C16 H16D 102.7 . . ?
C15 C16 H16A 109.4 . . ?
C15 C16 H16B 109.4 . . ?
H16A C16 H16B 108.0 . . ?
H16C C16 H16D 105.0 . . ?
C15A C16 C17 137.8(9) . . ?
C15A C16 H16C 102.7 . . ?
C15A C16 H16D 102.7 . . ?
C92 C114 H11O 109.5 . . ?
C92 C114 H11P 109.5 . . ?
C92 C114 H11Q 109.5 . . ?
H11O C114 H11P 109.5 . . ?
H11O C114 H11Q 109.5 . . ?
H11P C114 H11Q 109.5 . . ?
C2C C5C H5CA 109.5 . . ?
C2C C5C H5CB 109.5 . . ?
C2C C5C H5CC 109.5 . . ?
H5CA C5C H5CB 109.5 . . ?
H5CA C5C H5CC 109.5 . . ?
H5CB C5C H5CC 109.5 . . ?
C85 C115 H11R 109.5 . . ?
C85 C115 H11S 109.5 . . ?
C85 C115 H11T 109.5 . . ?
H11R C115 H11S 109.5 . . ?
H11R C115 H11T 109.5 . . ?
H11S C115 H11T 109.5 . . ?
C81 C116 H11U 109.5 . . ?
C81 C116 H11V 109.5 . . ?
C81 C116 H11W 109.5 . . ?
H11U C116 H11V 109.5 . . ?
H11U C116 H11W 109.5 . . ?
H11V C116 H11W 109.5 . . ?
C80 C117 H11X 109.5 . . ?
C80 C117 H11Y 109.5 . . ?
C80 C117 HC 109.5 . . ?
H11X C117 H11Y 109.5 . . ?
H11X C117 HC 109.5 . . ?
H11Y C117 HC 109.5 . . ?
C89 C118 H11Z 109.5 . . ?
C89 C118 HD 109.5 . . ?
C89 C118 HE 109.5 . . ?
H11Z C118 HD 109.5 . . ?
H11Z C118 HE 109.5 . . ?
HD C118 HE 109.5 . . ?
C2C C6C H6CA 109.5 . . ?
C2C C6C H6CB 109.5 . . ?
C2C C6C H6CC 109.5 . . ?
H6CA C6C H6CB 109.5 . . ?
H6CA C6C H6CC 109.5 . . ?
H6CB C6C H6CC 109.5 . . ?
C85 C119 H11 109.5 . . ?
C85 C119 HF 109.5 . . ?
C85 C119 HG 109.5 . . ?
H11 C119 HF 109.5 . . ?
H11 C119 HG 109.5 . . ?
HF C119 HG 109.5 . . ?
C80 C120 H12C 109.5 . . ?
C80 C120 H12D 109.5 . . ?
C80 C120 H12E 109.5 . . ?
H12C C120 H12D 109.5 . . ?
H12C C120 H12E 109.5 . . ?
H12D C120 H12E 109.5 . . ?
C96 C121 H12F 109.5 . . ?
C96 C121 H12G 109.5 . . ?
C96 C121 H12H 109.5 . . ?
H12F C121 H12G 109.5 . . ?
H12F C121 H12H 109.5 . . ?
H12G C121 H12H 109.5 . . ?
C22 C21 H21A 108.5 . . ?
C22 C21 H21B 108.5 . . ?
H21A C21 H21B 107.5 . . ?
C20 C21 C22 115.2(2) . . ?
C20 C21 H21A 108.5 . . ?
C20 C21 H21B 108.5 . . ?
C2 C1 H1A 109.5 . . ?
C2 C1 H1B 109.5 . . ?
C2 C1 H1C 109.5 . . ?
H1A C1 H1B 109.5 . . ?
H1A C1 H1C 109.5 . . ?
H1B C1 H1C 109.5 . . ?
C81 C122 H12I 109.5 . . ?
C81 C122 H12J 109.5 . . ?
C81 C122 H12K 109.5 . . ?
H12I C122 H12J 109.5 . . ?
H12I C122 H12K 109.5 . . ?
H12J C122 H12K 109.5 . . ?
C96 C123 H12L 109.5 . . ?
C96 C123 H12M 109.5 . . ?
C96 C123 H12N 109.5 . . ?
H12L C123 H12M 109.5 . . ?
H12L C123 H12N 109.5 . . ?
H12M C123 H12N 109.5 . . ?
C9 C8 H8A 108.7 . . ?
C9 C8 H8B 108.7 . . ?
C9 C8 C7 114.1(2) . . ?
H8A C8 H8B 107.6 . . ?
C7 C8 H8A 108.7 . . ?
C7 C8 H8B 108.7 . . ?
C87 C124 H12O 109.5 . . ?
C87 C124 H12P 109.5 . . ?
C87 C124 H12Q 109.5 . . ?
H12O C124 H12P 109.5 . . ?
H12O C124 H12Q 109.5 . . ?
H12P C124 H12Q 109.5 . . ?
C102 C125 H12R 109.5 . . ?
C102 C125 H12S 109.5 . . ?
C102 C125 H12T 109.5 . . ?
H12R C125 H12S 109.5 . . ?
H12R C125 H12T 109.5 . . ?
H12S C125 H12T 109.5 . . ?
C8 C7 H7A 109.5 . . ?
C8 C7 H7B 109.5 . . ?
C8 C7 H7C 109.5 . . ?
H7A C7 H7B 109.5 . . ?
H7A C7 H7C 109.5 . . ?
H7B C7 H7C 109.5 . . ?
C102 C126 H12U 109.5 . . ?
C102 C126 H12V 109.5 . . ?
C102 C126 H12W 109.5 . . ?
H12U C126 H12V 109.5 . . ?
H12U C126 H12W 109.5 . . ?
H12V C126 H12W 109.5 . . ?
C94 C127 H12X 109.5 . . ?
C94 C127 H12Y 109.5 . . ?
C94 C127 HH 109.5 . . ?
H12X C127 H12Y 109.5 . . ?
H12X C127 HH 109.5 . . ?
H12Y C127 HH 109.5 . . ?
C15 C14 H14A 109.3 . . ?
C15 C14 H14B 109.3 . . ?
C15 C14 C13 111.5(3) . . ?
H14A C14 H14B 108.0 . . ?
C13 C14 H14A 109.3 . . ?
C13 C14 H14B 109.3 . . ?
C94 C128 H12Z 109.5 . . ?
C94 C128 HI 109.5 . . ?
C94 C128 HJ 109.5 . . ?
H12Z C128 HI 109.5 . . ?
H12Z C128 HJ 109.5 . . ?
HI C128 HJ 109.5 . . ?
C21 C20 H20A 108.8 . . ?
C21 C20 H20B 108.8 . . ?
C21 C20 C19 113.7(3) . . ?
H20A C20 H20B 107.7 . . ?
C19 C20 H20A 108.8 . . ?
C19 C20 H20B 108.8 . . ?
C14 C13 H13A 109.5 . . ?
C14 C13 H13B 109.5 . . ?
C14 C13 H13C 109.5 . . ?
H13A C13 H13B 109.5 . . ?
H13A C13 H13C 109.5 . . ?
H13B C13 H13C 109.5 . . ?
C20 C19 H19A 109.5 . . ?
C20 C19 H19B 109.5 . . ?
C20 C19 H19C 109.5 . . ?
H19A C19 H19B 109.5 . . ?
H19A C19 H19C 109.5 . . ?
H19B C19 H19C 109.5 . . ?
C16 C15A H15C 111.9 . . ?
C16 C15A H15D 111.9 . . ?
C16 C15A C14A 99.3(13) . . ?
H15C C15A H15D 109.6 . . ?
C14A C15A H15C 111.9 . . ?
C14A C15A H15D 111.9 . . ?
C15A C14A H14C 107.6 . . ?
C15A C14A H14D 107.6 . . ?
C15A C14A C13A 119(2) . . ?
H14C C14A H14D 107.0 . . ?
C13A C14A H14C 107.6 . . ?
C13A C14A H14D 107.6 . . ?
C14A C13A H13D 109.5 . . ?
C14A C13A H13E 109.5 . . ?
C14A C13A H13F 109.5 . . ?
H13D C13A H13E 109.5 . . ?
H13D C13A H13F 109.5 . . ?
H13E C13A H13F 109.5 . . ?

loop_
_geom_bond_atom_site_label_1
_geom_bond_atom_site_label_2
_geom_bond_distance
_geom_bond_site_symmetry_2
_geom_bond_publ_flag
O5 C33 1.386(2) . ?
O5 C57 1.413(2) . ?
O12 C38 1.387(2) . ?
O12 C65 1.412(2) . ?
O7 C27 1.388(2) . ?
O7 C56 1.413(2) . ?
O11 C41 1.389(2) . ?
O11 C65 1.411(2) . ?
O8 C43 1.389(2) . ?
O8 C56 1.413(2) . ?
O6 C30 1.385(2) . ?
O6 C57 1.418(2) . ?
O10 C62 1.417(2) . ?
O10 C64 1.384(2) . ?
O9 C44 1.387(2) . ?
O9 C62 1.412(2) . ?
O1 H1 0.94(2) . ?
O1 C102 1.441(3) . ?
O1C H1CA 0.97(2) . ?
O1C C1C 1.431(3) . ?
O4 H4 0.98(2) . ?
O4 C94 1.418(2) . ?
O2 H2 0.93(2) . ?
O2 C81 1.434(3) . ?
O3 H3 0.99(2) . ?
O3 C96 1.426(3) . ?
C25 C35 1.397(3) . ?
C25 C46 1.525(2) . ?
C25 C64 1.394(2) . ?
C26 H26 0.9300 . ?
C26 C29 1.395(2) . ?
C26 C31 1.393(2) . ?
C27 C32 1.399(2) . ?
C27 C36 1.397(3) . ?
C28 C49 1.432(2) . ?
C28 C58 1.199(2) . ?
C29 C33 1.395(2) . ?
C29 C39 1.526(2) . ?
C30 C36 1.401(3) . ?
C30 C50 1.396(2) . ?
C31 C38 1.392(2) . ?
C31 C72 1.529(2) . ?
C32 C34 1.524(2) . ?
C32 C45 1.401(2) . ?
C33 C49 1.403(2) . ?
C34 H34 0.9800 . ?
C34 C40 1.530(2) . ?
C34 C24 1.534(2) . ?
C35 H35 0.9300 . ?
C35 C54 1.402(2) . ?
C36 C70 1.430(2) . ?
C37 H37 0.9300 . ?
C37 C40 1.395(2) . ?
C37 C52 1.397(2) . ?
C38 C49 1.406(2) . ?
C39 H39 0.9800 . ?
C39 C6 1.534(2) . ?
C39 C50 1.521(2) . ?
C40 C43 1.391(2) . ?
C41 C54 1.394(2) . ?
C41 C61 1.396(3) . ?
C42 C51 1.198(3) . ?
C42 C75 1.438(3) . ?
C43 C47 1.402(3) . ?
C44 C47 1.398(3) . ?
C44 C52 1.389(3) . ?
C45 H45 0.9300 . ?
C45 C50 1.396(2) . ?
C46 H46 0.9800 . ?
C46 C52 1.520(2) . ?
C46 C18 1.531(3) . ?
C47 C63 1.428(2) . ?
C48 C55 1.434(3) . ?
C48 C66 1.313(3) . ?
C48 C80 1.531(3) . ?
C6 H6A 0.9700 . ?
C6 H6B 0.9700 . ?
C6 C5 1.526(3) . ?
C24 H24A 0.9700 . ?
C24 H24B 0.9700 . ?
C24 C23 1.523(3) . ?
C51 C61 1.431(3) . ?
C53 C58 1.440(2) . ?
C53 C59 1.317(3) . ?
C53 C73 1.536(3) . ?
C54 C72 1.521(3) . ?
C55 C63 1.200(3) . ?
C56 H56A 0.9700 . ?
C56 H56B 0.9700 . ?
C57 H57A 0.9700 . ?
C57 H57B 0.9700 . ?
C59 C74 1.308(3) . ?
C60 C66 1.314(3) . ?
C60 C83 1.440(3) . ?
C60 C87 1.534(3) . ?
C61 C64 1.402(3) . ?
C62 H62A 0.9700 . ?
C62 H62B 0.9700 . ?
C65 H65A 0.9700 . ?
C65 H65B 0.9700 . ?
C67 C68 1.314(3) . ?
C67 C71 1.317(3) . ?
C68 C84 1.446(3) . ?
C68 C92 1.540(3) . ?
C12 H12A 0.9700 . ?
C12 H12B 0.9700 . ?
C12 C72 1.538(2) . ?
C12 C11 1.522(3) . ?
C69 C70 1.203(3) . ?
C69 C71 1.435(3) . ?
C18 H18A 0.9700 . ?
C18 H18B 0.9700 . ?
C18 C17 1.531(3) . ?
C71 C77 1.539(3) . ?
C72 H72 0.9800 . ?
C73 C95 1.530(3) . ?
C73 C97 1.532(3) . ?
C73 C109 1.532(3) . ?
C74 C76 1.442(3) . ?
C74 C85 1.536(3) . ?
C75 C88 1.537(3) . ?
C75 C90 1.314(3) . ?
C76 C91 1.201(3) . ?
C77 C100 1.527(3) . ?
C77 C105 1.531(3) . ?
C77 C107 1.531(3) . ?
C78 C83 1.199(3) . ?
C78 C94 1.475(3) . ?
C5 H5A 0.9700 . ?
C5 H5B 0.9700 . ?
C5 C4 1.524(3) . ?
C79 C81 1.481(3) . ?
C79 C82 1.199(3) . ?
C80 C103 1.525(3) . ?
C80 C117 1.523(3) . ?
C80 C120 1.537(3) . ?
C81 C116 1.519(3) . ?
C81 C122 1.522(3) . ?
C82 C86 1.443(3) . ?
C3 H3A 0.9700 . ?
C3 H3B 0.9700 . ?
C3 C4 1.527(3) . ?
C3 C2 1.518(3) . ?
C84 C93 1.199(3) . ?
C85 C101 1.524(3) . ?
C85 C115 1.534(3) . ?
C85 C119 1.524(3) . ?
C2C C3C 1.549(3) . ?
C2C C1C 1.532(3) . ?
C2C C5C 1.526(3) . ?
C2C C6C 1.531(3) . ?
C86 C89 1.539(3) . ?
C86 C90 1.314(3) . ?
C87 C111 1.532(3) . ?
C87 C113 1.522(3) . ?
C87 C124 1.527(3) . ?
C88 C106 1.527(3) . ?
C88 C108 1.530(3) . ?
C88 C110 1.532(3) . ?
C4 H4A 0.9700 . ?
C4 H4B 0.9700 . ?
C89 C99 1.537(3) . ?
C89 C112 1.530(3) . ?
C89 C118 1.531(3) . ?
C91 C102 1.477(3) . ?
C11 H11A 0.9700 . ?
C11 H11B 0.9700 . ?
C11 C10 1.529(3) . ?
C92 C98 1.528(3) . ?
C92 C104 1.531(3) . ?
C92 C114 1.530(3) . ?
C93 C96 1.486(3) . ?
C94 C127 1.526(3) . ?
C94 C128 1.503(3) . ?
C95 H95A 0.9600 . ?
C95 H95B 0.9600 . ?
C95 H95C 0.9600 . ?
C23 H23A 0.9700 . ?
C23 H23B 0.9700 . ?
C23 C22 1.528(3) . ?
C3C H3CA 0.9700 . ?
C3C H3CB 0.9700 . ?
C3C C4C 1.519(3) . ?
C10 H10A 0.9700 . ?
C10 H10B 0.9700 . ?
C10 C9 1.526(3) . ?
C2 H2A 0.9700 . ?
C2 H2B 0.9700 . ?
C2 C1 1.525(3) . ?
C17 H17A 0.9700 . ?
C17 H17B 0.9700 . ?
C17 C16 1.508(3) . ?
C96 C121 1.531(3) . ?
C96 C123 1.520(3) . ?
C1C H1CB 0.9700 . ?
C1C H1CC 0.9700 . ?
C97 H97A 0.9600 . ?
C97 H97B 0.9600 . ?
C97 H97C 0.9600 . ?
C98 H98A 0.9600 . ?
C98 H98B 0.9600 . ?
C98 H98C 0.9600 . ?
C99 H99A 0.9600 . ?
C99 H99B 0.9600 . ?
C99 H99C 0.9600 . ?
C100 H10C 0.9600 . ?
C100 H10D 0.9600 . ?
C100 H10E 0.9600 . ?
C9 H9A 0.9700 . ?
C9 H9B 0.9700 . ?
C9 C8 1.508(4) . ?
C101 H10F 0.9600 . ?
C101 H10G 0.9600 . ?
C101 H10H 0.9600 . ?
C102 C125 1.523(3) . ?
C102 C126 1.516(3) . ?
C4C H4CA 0.9600 . ?
C4C H4CB 0.9600 . ?
C4C H4CC 0.9600 . ?
C103 H10I 0.9600 . ?
C103 H10J 0.9600 . ?
C103 H10K 0.9600 . ?
C104 H10L 0.9600 . ?
C104 H10M 0.9600 . ?
C104 H10N 0.9600 . ?
C105 H10O 0.9600 . ?
C105 H10P 0.9600 . ?
C105 H10Q 0.9600 . ?
C22 H22A 0.9700 . ?
C22 H22B 0.9700 . ?
C22 C21 1.524(3) . ?
C106 H10R 0.9600 . ?
C106 H10S 0.9600 . ?
C106 H10T 0.9600 . ?
C107 H10U 0.9600 . ?
C107 H10V 0.9600 . ?
C107 H10W 0.9600 . ?
C108 H10X 0.9600 . ?
C108 H10Y 0.9600 . ?
C108 H 0.9600 . ?
C109 H10Z 0.9600 . ?
C109 HA 0.9600 . ?
C109 HB 0.9600 . ?
C110 H11C 0.9600 . ?
C110 H11D 0.9600 . ?
C110 H11E 0.9600 . ?
C111 H11F 0.9600 . ?
C111 H11G 0.9600 . ?
C111 H11H 0.9600 . ?
C112 H11I 0.9600 . ?
C112 H11J 0.9600 . ?
C112 H11K 0.9600 . ?
C113 H11L 0.9600 . ?
C113 H11M 0.9600 . ?
C113 H11N 0.9600 . ?
C15 H15A 0.9700 . ?
C15 H15B 0.9700 . ?
C15 C16 1.540(3) . ?
C15 C14 1.519(4) . ?
C16 H16A 0.9700 . ?
C16 H16B 0.9700 . ?
C16 H16C 0.9700 . ?
C16 H16D 0.9700 . ?
C16 C15A 1.476(14) . ?
C114 H11O 0.9600 . ?
C114 H11P 0.9600 . ?
C114 H11Q 0.9600 . ?
C5C H5CA 0.9600 . ?
C5C H5CB 0.9600 . ?
C5C H5CC 0.9600 . ?
C115 H11R 0.9600 . ?
C115 H11S 0.9600 . ?
C115 H11T 0.9600 . ?
C116 H11U 0.9600 . ?
C116 H11V 0.9600 . ?
C116 H11W 0.9600 . ?
C117 H11X 0.9600 . ?
C117 H11Y 0.9600 . ?
C117 HC 0.9600 . ?
C118 H11Z 0.9600 . ?
C118 HD 0.9600 . ?
C118 HE 0.9600 . ?
C6C H6CA 0.9600 . ?
C6C H6CB 0.9600 . ?
C6C H6CC 0.9600 . ?
C119 H11 0.9600 . ?
C119 HF 0.9600 . ?
C119 HG 0.9600 . ?
C120 H12C 0.9600 . ?
C120 H12D 0.9600 . ?
C120 H12E 0.9600 . ?
C121 H12F 0.9600 . ?
C121 H12G 0.9600 . ?
C121 H12H 0.9600 . ?
C21 H21A 0.9700 . ?
C21 H21B 0.9700 . ?
C21 C20 1.467(4) . ?
C1 H1A 0.9600 . ?
C1 H1B 0.9600 . ?
C1 H1C 0.9600 . ?
C122 H12I 0.9600 . ?
C122 H12J 0.9600 . ?
C122 H12K 0.9600 . ?
C123 H12L 0.9600 . ?
C123 H12M 0.9600 . ?
C123 H12N 0.9600 . ?
C8 H8A 0.9700 . ?
C8 H8B 0.9700 . ?
C8 C7 1.520(4) . ?
C124 H12O 0.9600 . ?
C124 H12P 0.9600 . ?
C124 H12Q 0.9600 . ?
C125 H12R 0.9600 . ?
C125 H12S 0.9600 . ?
C125 H12T 0.9600 . ?
C7 H7A 0.9600 . ?
C7 H7B 0.9600 . ?
C7 H7C 0.9600 . ?
C126 H12U 0.9600 . ?
C126 H12V 0.9600 . ?
C126 H12W 0.9600 . ?
C127 H12X 0.9600 . ?
C127 H12Y 0.9600 . ?
C127 HH 0.9600 . ?
C14 H14A 0.9700 . ?
C14 H14B 0.9700 . ?
C14 C13 1.520(4) . ?
C128 H12Z 0.9600 . ?
C128 HI 0.9600 . ?
C128 HJ 0.9600 . ?
C20 H20A 0.9700 . ?
C20 H20B 0.9700 . ?
C20 C19 1.534(4) . ?
C13 H13A 0.9600 . ?
C13 H13B 0.9600 . ?
C13 H13C 0.9600 . ?
C19 H19A 0.9600 . ?
C19 H19B 0.9600 . ?
C19 H19C 0.9600 . ?
C15A H15C 0.9700 . ?
C15A H15D 0.9700 . ?
C15A C14A 1.489(18) . ?
C14A H14C 0.9700 . ?
C14A H14D 0.9700 . ?
C14A C13A 1.503(18) . ?
C13A H13D 0.9600 . ?
C13A H13E 0.9600 . ?
C13A H13F 0.9600 . ?

loop_
_exptl_oxdiff_crystal_face_indexfrac_h
_exptl_oxdiff_crystal_face_indexfrac_k
_exptl_oxdiff_crystal_face_indexfrac_l
_exptl_oxdiff_crystal_face_x
_exptl_oxdiff_crystal_face_y
_exptl_oxdiff_crystal_face_z
-0.0103 -8.9999 -17.9978 0.7782 -0.5733 -0.0514
0.0103 8.9999 17.9978 -0.7782 0.5733 0.0514
0.9963 -12.0003 -4.0016 0.3669 -0.9383 -0.0404
9.9971 -0.0036 -3.9960 0.0683 -0.1428 0.9961
1.0121 7.9996 21.9969 -0.8974 0.4453 0.1229
-0.0127 -7.9999 -22.9964 0.9242 -0.4548 -0.0212
8.9919 -2.0032 -13.9943 0.4470 -0.2059 0.9075
9.9962 0.9965 -5.9952 0.1147 -0.0478 1.0158
-6.0085 -6.9978 -15.9997 0.7104 -0.3258 -0.6223
-0.0095 9.0001 -20.9928 0.5171 0.8784 0.1879
-0.9910 -8.9997 19.9927 -0.4774 -0.8532 -0.2826
-9.0029 3.0032 -8.0001 0.2636 0.4573 -0.8178
10.0001 -0.0036 2.0026 -0.1309 -0.1898 0.9751
-0.0041 11.0000 -10.9947 0.1449 0.9589 0.1783
-9.0050 -1.9968 -11.0006 0.4635 0.0841 -0.8708
0.9852 -0.0003 -28.9927 0.9567 0.2094 0.1997
8.9923 0.9968 -13.9936 0.3869 0.0321 0.9456
8.0072 1.9971 14.9993 -0.5899 -0.0980 0.7586
0.0148 0.9999 28.9933 -0.9832 -0.1475 -0.0888
-8.9954 -1.9968 7.9948 -0.1676 -0.0646 -0.9373
-0.0144 2.0001 -28.9925 0.9231 0.3856 0.1269
-7.9944 7.0028 7.9973 -0.3544 0.6321 -0.7247
2.0101 -7.0008 21.9936 -0.6033 -0.7624 0.0304
9.0049 -3.0032 11.9992 -0.3965 -0.4886 0.8038
-8.0029 -7.9971 -5.0032 0.3780 -0.4564 -0.8699
